data_7128798
loop_
_publ_author_name
'Parmar, Vijay S.'
'Gransbury, Gemma K.'
'Whitehead, George F. S.'
'Mills, David P.'
'Winpenny, Richard E. P.'

_publ_section_title
;
 Slow magnetic relaxation in distorted tetrahedral Dy(III) aryloxide
 complexes.
;
_journal_issue 73
_journal_name_full 'Chemical communications (Cambridge, England)'
_journal_page_first 9208
_journal_page_last 9211
_journal_paper_doi 10.1039/d1cc02707g
_journal_volume 57
_journal_year 2021
_chemical_formula_moiety 'C54 H91 B Dy O3, C24 H48 Na O6, 2(C4 H8 O)'
_chemical_formula_sum 'C86 H155 B Dy Na O11'
_chemical_formula_weight 1561.39
_chemical_name_systematic '[Dy(OMes*)3(BH4)][Na(THF)6]'
_chemical_properties_physical Air-sensitive,Moisture-sensitive
_space_group_crystal_system monoclinic
_space_group_IT_number 14
_space_group_name_Hall '-P 2ybc'
_space_group_name_H-M_alt 'P 1 21/c 1'
_atom_sites_solution_hydrogens mixed
_audit_creation_date 2021-05-11
_audit_creation_method
;
Olex2 1.3
(compiled 2020.11.12 svn.r5f609507 for OlexSys, GUI svn.r6272)
;
_audit_update_record
;
2021-05-21 deposited with the CCDC.	2021-08-12 downloaded from the CCDC.
;
_cell_angle_alpha 90
_cell_angle_beta 92.6173(10)
_cell_angle_gamma 90
_cell_formula_units_Z 4
_cell_length_a 15.72802(17)
_cell_length_b 19.6357(2)
_cell_length_c 28.9797(3)
_cell_measurement_reflns_used 14276
_cell_measurement_temperature 150.00(10)
_cell_measurement_theta_max 76.6300
_cell_measurement_theta_min 2.7060
_cell_volume 8940.48(16)
_computing_cell_refinement 'CrysAlisPro 1.171.40.7b (Rigaku OD, 2018)'
_computing_data_collection 'CrysAlisPro 1.171.40.7b (Rigaku OD, 2018)'
_computing_data_reduction 'CrysAlisPro 1.171.40.7b (Rigaku OD, 2018)'
_computing_molecular_graphics 'Olex2 1.3 (Dolomanov et al., 2009)'
_computing_publication_material 'Olex2 1.3 (Dolomanov et al., 2009)'
_computing_structure_refinement 'SHELXL 2018/3 (Sheldrick, 2015)'
_computing_structure_solution 'ShelXT (Sheldrick, 2015)'
_diffrn_ambient_environment N~2~
_diffrn_ambient_temperature 150.00(10)
_diffrn_detector 'CCD plate'
_diffrn_measured_fraction_theta_full 0.998
_diffrn_measured_fraction_theta_max 0.968
_diffrn_measurement_details
;
List of Runs (angles in degrees, time in seconds):

  # Type    Start    End  Width  t~exp~   \w     \q     \k     \f   Frames
#--------------------------------------------------------------------------
  1  \w    -77.00  43.00   1.00    1.00    --  -45.00  57.00-150.00  120
  2  \w    -40.00 -13.00   1.00    1.00    --  -45.00 -57.00-150.00   27
  3  \w    -74.00 -48.00   1.00    1.00    --  -45.00 -57.00-150.00   26
  4  \w    -69.00  -6.00   1.00    1.00    --  -45.00  57.00   0.00   63
  5  \w     -9.00  17.00   1.00    1.00    --  -45.00  57.00 120.00   26
  6  \w    -72.00 -23.00   1.00    1.00    --  -45.00  57.00 120.00   49
  7  \w   -109.00 -65.00   1.00    3.00    -- -110.00  57.00-120.00   44
  8  \w    -75.00 -49.00   1.00    3.00    -- -110.00  38.00-150.00   26
  9  \w   -187.00 -78.00   1.00    3.00    -- -110.00 -57.00 150.00  109
 10  \w   -147.00 -94.00   1.00    3.00    -- -110.00  38.00-150.00   53
 11  \w    -64.00 -21.00   1.00    3.00    -- -110.00  57.00-120.00   43
 12  \w   -142.00 -24.00   1.00    3.00    -- -110.00  57.00  60.00  118
 13  \w   -148.00 -40.00   1.00    3.00    -- -110.00  76.00-120.00  108
 14  \w    -49.00 -24.00   1.00    3.00    -- -110.00  57.00 -90.00   25
 15  \w   -177.00 -69.00   1.00    3.00    -- -110.00 -38.00-180.00  108
;
_diffrn_measurement_device 'four-circle diffractometer'
_diffrn_measurement_device_type 'XtaLAB AFC11 (RINC): Kappa single'
_diffrn_measurement_method '\w scans'
_diffrn_orient_matrix_type 'CrysAlisPro convention (1999,Acta A55,543-557)'
_diffrn_orient_matrix_UB_11 0.0207559000
_diffrn_orient_matrix_UB_12 0.0695162000
_diffrn_orient_matrix_UB_13 -0.0213814000
_diffrn_orient_matrix_UB_21 -0.0944979000
_diffrn_orient_matrix_UB_22 0.0202637000
_diffrn_orient_matrix_UB_23 0.0010319000
_diffrn_orient_matrix_UB_31 0.0160147000
_diffrn_orient_matrix_UB_32 0.0300124000
_diffrn_orient_matrix_UB_33 0.0487675000
_diffrn_radiation_monochromator mirror
_diffrn_radiation_probe x-ray
_diffrn_radiation_type 'Cu K\a'
_diffrn_radiation_wavelength 1.54184
_diffrn_reflns_av_R_equivalents 0.0479
_diffrn_reflns_av_unetI/netI 0.0597
_diffrn_reflns_Laue_measured_fraction_full 0.998
_diffrn_reflns_Laue_measured_fraction_max 0.968
_diffrn_reflns_limit_h_max 19
_diffrn_reflns_limit_h_min -18
_diffrn_reflns_limit_k_max 24
_diffrn_reflns_limit_k_min -18
_diffrn_reflns_limit_l_max 36
_diffrn_reflns_limit_l_min -34
_diffrn_reflns_number 52900
_diffrn_reflns_point_group_measured_fraction_full 0.998
_diffrn_reflns_point_group_measured_fraction_max 0.968
_diffrn_reflns_theta_full 67.684
_diffrn_reflns_theta_max 77.164
_diffrn_reflns_theta_min 3.053
_diffrn_source 'Rotating-anode X-ray tube (dual wavelength)'
_diffrn_source_type 'Rigaku (Cu) X-ray DW Source'
_exptl_absorpt_coefficient_mu 4.924
_exptl_absorpt_correction_T_max 0.735
_exptl_absorpt_correction_T_min 0.471
_exptl_absorpt_correction_type analytical
_exptl_absorpt_process_details
;
CrysAlisPro 1.171.40.7b (Rigaku Oxford Diffraction, 2018)
Analytical numeric absorption correction using a multifaceted crystal
			model based on expressions derived by R.C. Clark & J.S. Reid.
(Clark, R. C. & Reid, J. S. (1995). Acta Cryst. A51, 887-897)
Empirical absorption correction using spherical harmonics,
 implemented in SCALE3 ABSPACK scaling algorithm.
;
_exptl_crystal_colour 'clear colourless'
_exptl_crystal_colour_lustre clear
_exptl_crystal_colour_primary colourless
_exptl_crystal_density_diffrn 1.160
_exptl_crystal_description block
_exptl_crystal_F_000 3364
_exptl_crystal_preparation 'Magnetic properties'
_exptl_crystal_recrystallization_method 'crystallised in THF'
_exptl_crystal_size_max 0.217
_exptl_crystal_size_mid 0.105
_exptl_crystal_size_min 0.089
_refine_diff_density_max 0.898
_refine_diff_density_min -1.559
_refine_diff_density_rms 0.057
_refine_ls_extinction_method none
_refine_ls_goodness_of_fit_ref 1.053
_refine_ls_hydrogen_treatment mixed
_refine_ls_matrix_type full
_refine_ls_number_parameters 1308
_refine_ls_number_reflns 18351
_refine_ls_number_restraints 4045
_refine_ls_restrained_S_all 1.092
_refine_ls_R_factor_all 0.0606
_refine_ls_R_factor_gt 0.0472
_refine_ls_shift/su_max 0.001
_refine_ls_shift/su_mean 0.000
_refine_ls_structure_factor_coef Fsqd
_refine_ls_weighting_details 'w=1/[\s^2^(Fo^2^)+(0.0578P)^2^+4.5263P] where P=(Fo^2^+2Fc^2^)/3'
_refine_ls_weighting_scheme calc
_refine_ls_wR_factor_gt 0.1212
_refine_ls_wR_factor_ref 0.1286
_reflns_Friedel_coverage 0.000
_reflns_number_gt 14731
_reflns_number_total 18351
_reflns_threshold_expression 'I > 2\s(I)'
_cod_data_source_file d1cc02707g2.cif
_cod_data_source_block rdpm150_Complex3
_cod_depositor_comments 'Adding full bibliography for 7128795--7128798.cif.'
_cod_original_cell_volume 8940.47(17)
_cod_database_code 7128798
_manchester_internal_coll_name RDPM150
_manchester_internal_coll_client VP/DPM
_manchester_internal_coll_type custom
_manchester_internal_coll_frame_time '1 & 3'
_manchester_internal_coll_frame_width 1
_manchester_internal_coll_frame_method '\w scans'
_manchester_internal_coll_user Inigo
_manchester_internal_coll_date 28/08/2018
_manchester_internal_process_user VP/DPM
_manchester_internal_process_date 28/08/2018
_manchester_internal_solution_user VP
_manchester_internal_solution_date 29/08/2018
_manchester_internal_refinement_user VP
_manchester_internal_refinement_date 10/12/2018
_manchester_internal_validation_date 10/05/21
_manchester_internal_validation_user GW
_shelx_shelxl_version_number 2018/3
_chemical_oxdiff_formula C78H125BDyNaO9
_chemical_oxdiff_usercomment JB
_shelx_space_group_comment
;
The symmetry employed for this shelxl refinement is uniquely defined
by the following loop, which should always be used as a source of
symmetry information in preference to the above space-group names.
They are only intended as comments.
;
_shelx_estimated_absorpt_t_max 0.668
_shelx_estimated_absorpt_t_min 0.415
_reflns_odcompleteness_completeness 99.80
_reflns_odcompleteness_iscentric 1
_reflns_odcompleteness_theta 68.13
_olex2_refinement_description
;
1. Restrained distances
 H1D-H1A \\sim H1D-H1C \\sim H1C-H1A \\sim H1A-H1B \\sim H1D-H1B \\sim H1C-H1B
 with sigma of 0.06
 O10-C87 \\sim O10-C84 \\sim O11-C82 \\sim O11-C79
 with sigma of 0.02
 C87-C86 \\sim C86-C85 \\sim C85-C84 \\sim C82-C81 \\sim C81-C80 \\sim C80-C79
 with sigma of 0.02
 O10-C86 \\sim O10-C85 \\sim O11-C81 \\sim O11-C80
 with sigma of 0.02
 C82-C80 \\sim C81-C79 \\sim C86-C84 \\sim C87-C85
 with sigma of 0.02
 Na1-O4A \\sim Na1-O4 \\sim Na1-O5A \\sim Na1-O5 \\sim Na1-O7A \\sim Na1-O7
\\sim Na1-O8 \\sim Na1-O8A ~
 Na1-O9 \\sim Na1-O9A \\sim Na1-O6 \\sim Na1-O6A
 with sigma of 0.02
2. Uiso/Uaniso restraints and constraints
O10 \\sim C84 \\sim C85 \\sim C86 \\sim C87 \\sim O11 \\sim C79 \\sim C80 \\sim
C81 \\sim C82 \\sim O4 \\sim C55 \\sim C56 \\sim C57 \\sim C58 \\sim O5 \\sim
C59 \\sim C60 \\sim C61 \\sim C62 \\sim O6 \\sim C63 \\sim C64 \\sim C65 \\sim
C66 \\sim O7 \\sim C67 \\sim C68 \\sim C69 \\sim C70 \\sim O8 \\sim C71 \\sim
C72 \\sim C73 \\sim C74 \\sim O9 \\sim C75 \\sim C76 \\sim C77 \\sim C78 \\sim
O4A \\sim C55A \\sim C56A \\sim C57A \\sim C58A \\sim O5A \\sim C59A \\sim C60A
\\sim C61A \\sim C62A \\sim O6A \\sim C63A \\sim C64A \\sim C65A \\sim C66A
\\sim O7A \\sim C67A \\sim C68A \\sim C69A \\sim C70A \\sim O8A \\sim C71A
\\sim C72A \\sim C73A \\sim C74A \\sim O9A \\sim C75A \\sim C76A \\sim C77A
\\sim C78A \\sim O10A \\sim C84A \\sim C85A \\sim C86A \\sim C87A \\sim O11A
\\sim C79A \\sim C80A \\sim C81A \\sim C82A: within 2A with sigma of 0.04 and
sigma for terminal atoms of 0.08 within 2A
3. Rigid body (RIGU) restrains
 O10, C84, C85, C86, C87, O11, C79, C80, C81, C82, O4, C55, C56, C57, C58, O5,
 C59, C60, C61, C62, O6, C63, C64, C65, C66, O7, C67, C68, C69, C70, O8, C71,
 C72, C73, C74, O9, C75, C76, C77, C78, O4A, C55A, C56A, C57A, C58A, O5A, C59A,
 C60A, C61A, C62A, O6A, C63A, C64A, C65A, C66A, O7A, C67A, C68A, C69A, C70A,
 O8A, C71A, C72A, C73A, C74A, O9A, C75A, C76A, C77A, C78A, O10A, C84A, C85A,
 C86A, C87A, O11A, C79A, C80A, C81A, C82A
 with sigma for 1-2 distances of 0.004 and sigma for 1-3 distances of 0.004
4. Same fragment restrains
{O10, C84, C85, C86, C87} sigma for 1-2: 0.02, 1-3: 0.04
as in
{O11, C79, C80, C81, C82}
{O10, C84, C85, C86, C87} sigma for 1-2: 0.02, 1-3: 0.04
as in
{O4, C55, C56, C57, C58}
{O10, C84, C85, C86, C87} sigma for 1-2: 0.02, 1-3: 0.04
as in
{O5, C59, C60, C61, C62}
{O10, C84, C85, C86, C87} sigma for 1-2: 0.02, 1-3: 0.04
as in
{O6, C63, C64, C65, C66}
{O10, C84, C85, C86, C87} sigma for 1-2: 0.02, 1-3: 0.04
as in
{O7, C67, C68, C69, C70}
{O10, C84, C85, C86, C87} sigma for 1-2: 0.02, 1-3: 0.04
as in
{O8, C71, C72, C73, C74}
{O10, C84, C85, C86, C87} sigma for 1-2: 0.02, 1-3: 0.04
as in
{O9, C75, C76, C77, C78}
{O10, C84, C85, C86, C87} sigma for 1-2: 0.02, 1-3: 0.04
as in
{O4A, C55A, C56A, C57A, C58A}
{O10, C84, C85, C86, C87} sigma for 1-2: 0.02, 1-3: 0.04
as in
{O5A, C59A, C60A, C61A, C62A}
{O10, C84, C85, C86, C87} sigma for 1-2: 0.02, 1-3: 0.04
as in
{O6A, C63A, C64A, C65A, C66A}
{O10, C84, C85, C86, C87} sigma for 1-2: 0.02, 1-3: 0.04
as in
{O7A, C67A, C68A, C69A, C70A}
{O10, C84, C85, C86, C87} sigma for 1-2: 0.02, 1-3: 0.04
as in
{O8A, C71A, C72A, C73A, C74A}
{O10, C84, C85, C86, C87} sigma for 1-2: 0.02, 1-3: 0.04
as in
{O9A, C75A, C76A, C77A, C78A}
{O10, C84, C85, C86, C87} sigma for 1-2: 0.02, 1-3: 0.04
as in
{O10A, C84A, C85A, C86A, C87A}
{O10, C84, C85, C86, C87} sigma for 1-2: 0.02, 1-3: 0.04
as in
{O11A, C79A, C80A, C81A, C82A}
5. Others
 Sof(O9A)=Sof(C75A)=Sof(H75C)=Sof(H75D)=Sof(C76A)=Sof(H76C)=Sof(H76D)=
 Sof(C77A)=Sof(H77C)=Sof(H77D)=Sof(C78A)=Sof(H78C)=Sof(H78D)=1-FVAR(1)
 Sof(O9)=Sof(C75)=Sof(H75A)=Sof(H75B)=Sof(C76)=Sof(H76A)=Sof(H76B)=Sof(C77)=
 Sof(H77A)=Sof(H77B)=Sof(C78)=Sof(H78A)=Sof(H78B)=FVAR(1)
 Sof(O4A)=Sof(C55A)=Sof(H55C)=Sof(H55D)=Sof(C56A)=Sof(H56C)=Sof(H56D)=
 Sof(C57A)=Sof(H57C)=Sof(H57D)=Sof(C58A)=Sof(H58C)=Sof(H58D)=1-FVAR(2)
 Sof(O4)=Sof(C55)=Sof(H55A)=Sof(H55B)=Sof(C56)=Sof(H56A)=Sof(H56B)=Sof(C57)=
 Sof(H57A)=Sof(H57B)=Sof(C58)=Sof(H58A)=Sof(H58B)=FVAR(2)
 Sof(O5A)=Sof(C59A)=Sof(H59C)=Sof(H59D)=Sof(C60A)=Sof(H60C)=Sof(H60D)=
 Sof(C61A)=Sof(H61C)=Sof(H61D)=Sof(C62A)=Sof(H62C)=Sof(H62D)=1-FVAR(3)
 Sof(O5)=Sof(C59)=Sof(H59A)=Sof(H59B)=Sof(C60)=Sof(H60A)=Sof(H60B)=Sof(C61)=
 Sof(H61A)=Sof(H61B)=Sof(C62)=Sof(H62A)=Sof(H62B)=FVAR(3)
 Sof(O7A)=Sof(C67A)=Sof(H67C)=Sof(H67D)=Sof(C68A)=Sof(H68C)=Sof(H68D)=
 Sof(C69A)=Sof(H69C)=Sof(H69D)=Sof(C70A)=Sof(H70C)=Sof(H70D)=1-FVAR(4)
 Sof(O7)=Sof(C67)=Sof(H67A)=Sof(H67B)=Sof(C68)=Sof(H68A)=Sof(H68B)=Sof(C69)=
 Sof(H69A)=Sof(H69B)=Sof(C70)=Sof(H70A)=Sof(H70B)=FVAR(4)
 Sof(O6A)=Sof(C63A)=Sof(H63C)=Sof(H63D)=Sof(C64A)=Sof(H64C)=Sof(H64D)=
 Sof(C65A)=Sof(H65C)=Sof(H65D)=Sof(C66A)=Sof(H66C)=Sof(H66D)=1-FVAR(5)
 Sof(O6)=Sof(C63)=Sof(H63A)=Sof(H63B)=Sof(C64)=Sof(H64A)=Sof(H64B)=Sof(C65)=
 Sof(H65A)=Sof(H65B)=Sof(C66)=Sof(H66A)=Sof(H66B)=FVAR(5)
 Sof(O8A)=Sof(C71A)=Sof(H71C)=Sof(H71D)=Sof(C72A)=Sof(H72C)=Sof(H72D)=
 Sof(C73A)=Sof(H73C)=Sof(H73D)=Sof(C74A)=Sof(H74C)=Sof(H74D)=1-FVAR(6)
 Sof(O8)=Sof(C71)=Sof(H71A)=Sof(H71B)=Sof(C72)=Sof(H72A)=Sof(H72B)=Sof(C73)=
 Sof(H73A)=Sof(H73B)=Sof(C74)=Sof(H74A)=Sof(H74B)=FVAR(6)
 Sof(O10A)=Sof(C84A)=Sof(H84C)=Sof(H84D)=Sof(C85A)=Sof(H85C)=Sof(H85D)=
 Sof(C86A)=Sof(H86C)=Sof(H86D)=Sof(C87A)=Sof(H87C)=Sof(H87D)=1-FVAR(7)
 Sof(O10)=Sof(C84)=Sof(H84A)=Sof(H84B)=Sof(C85)=Sof(H85A)=Sof(H85B)=Sof(C86)=
 Sof(H86A)=Sof(H86B)=Sof(C87)=Sof(H87A)=Sof(H87B)=FVAR(7)
 Sof(O11A)=Sof(C79A)=Sof(H79C)=Sof(H79D)=Sof(C80A)=Sof(H80C)=Sof(H80D)=
 Sof(C81A)=Sof(H81C)=Sof(H81D)=Sof(C82A)=Sof(H82C)=Sof(H82D)=1-FVAR(8)
 Sof(O11)=Sof(C79)=Sof(H79A)=Sof(H79B)=Sof(C80)=Sof(H80A)=Sof(H80B)=Sof(C81)=
 Sof(H81A)=Sof(H81B)=Sof(C82)=Sof(H82A)=Sof(H82B)=FVAR(8)
6.a Secondary CH2 refined with riding coordinates:
 C84(H84A,H84B), C85(H85A,H85B), C86(H86A,H86B), C87(H87A,H87B), C79(H79A,
 H79B), C80(H80A,H80B), C81(H81A,H81B), C82(H82A,H82B), C55(H55A,H55B),
 C56(H56A,H56B), C57(H57A,H57B), C58(H58A,H58B), C59(H59A,H59B), C60(H60A,H60B),
  C61(H61A,H61B), C62(H62A,H62B), C63(H63A,H63B), C64(H64A,H64B), C65(H65A,
 H65B), C66(H66A,H66B), C67(H67A,H67B), C68(H68A,H68B), C69(H69A,H69B),
 C70(H70A,H70B), C71(H71A,H71B), C72(H72A,H72B), C73(H73A,H73B), C74(H74A,H74B),
  C75(H75A,H75B), C76(H76A,H76B), C77(H77A,H77B), C78(H78A,H78B), C55A(H55C,
 H55D), C56A(H56C,H56D), C57A(H57C,H57D), C58A(H58C,H58D), C59A(H59C,H59D),
 C60A(H60C,H60D), C61A(H61C,H61D), C62A(H62C,H62D), C63A(H63C,H63D), C64A(H64C,
 H64D), C65A(H65C,H65D), C66A(H66C,H66D), C67A(H67C,H67D), C68A(H68C,H68D),
 C69A(H69C,H69D), C70A(H70C,H70D), C71A(H71C,H71D), C72A(H72C,H72D), C73A(H73C,
 H73D), C74A(H74C,H74D), C75A(H75C,H75D), C76A(H76C,H76D), C77A(H77C,H77D),
 C78A(H78C,H78D), C84A(H84C,H84D), C85A(H85C,H85D), C86A(H86C,H86D), C87A(H87C,
 H87D), C79A(H79C,H79D), C80A(H80C,H80D), C81A(H81C,H81D), C82A(H82C,H82D)
6.b Aromatic/amide H refined with riding coordinates:
 C3(H3), C5(H5), C21(H21), C23(H23), C39(H39), C41(H41)
6.c Idealised Me refined as rotating group:
 C8(H8A,H8B,H8C), C9(H9A,H9B,H9C), C10(H10A,H10B,H10C), C12(H12A,H12B,H12C),
 C13(H13A,H13B,H13C), C14(H14A,H14B,H14C), C16(H16A,H16B,H16C), C17(H17A,H17B,
 H17C), C18(H18A,H18B,H18C), C26(H26A,H26B,H26C), C27(H27A,H27B,H27C), C28(H28A,
 H28B,H28C), C34(H34A,H34B,H34C), C35(H35A,H35B,H35C), C36(H36A,H36B,H36C),
 C44(H44A,H44B,H44C), C45(H45A,H45B,H45C), C46(H46A,H46B,H46C), C48(H48A,H48B,
 H48C), C49(H49A,H49B,H49C), C50(H50A,H50B,H50C), C52(H52A,H52B,H52C), C53(H53A,
 H53B,H53C), C54(H54A,H54B,H54C), C30A(H30A,H30B,H30C), C31A(H31A,H31B,H31C),
 C32A(H32A,H32B,H32C)
;
_olex2_submission_special_instructions 'No special instructions were received'
_oxdiff_exptl_absorpt_empirical_details
;
Empirical correction (ABSPACK) includes:
- Absorption correction using spherical harmonics
- Frame scaling
;
_oxdiff_exptl_absorpt_empirical_full_max 1.208
_oxdiff_exptl_absorpt_empirical_full_min 0.765

loop_
_space_group_symop_operation_xyz
'x, y, z'
'-x, y+1/2, -z+1/2'
'-x, -y, -z'
'x, -y-1/2, z-1/2'

loop_
_atom_site_label
_atom_site_type_symbol
_atom_site_fract_x
_atom_site_fract_y
_atom_site_fract_z
_atom_site_U_iso_or_equiv
_atom_site_adp_type
_atom_site_occupancy
_atom_site_site_symmetry_order
_atom_site_calc_flag
_atom_site_refinement_flags_posn
_atom_site_refinement_flags_adp
_atom_site_refinement_flags_occupancy
_atom_site_disorder_assembly
_atom_site_disorder_group
Dy1 Dy 0.12764(2) 0.53967(2) 0.28311(2) 0.03790(6) Uani 1 1 d . . . . .
B1 B 0.1239(3) 0.4231(2) 0.32070(16) 0.0541(10) Uani 1 1 d . . . . .
H1A H 0.083(3) 0.461(2) 0.3407(14) 0.081 Uiso 1 1 d D U . . .
H1B H 0.188(3) 0.447(2) 0.3201(15) 0.081 Uiso 1 1 d D U . . .
H1C H 0.098(3) 0.419(2) 0.2840(13) 0.081 Uiso 1 1 d D U . . .
H1D H 0.124(3) 0.373(2) 0.3381(14) 0.081 Uiso 1 1 d D U . . .
O1 O 0.00073(12) 0.57779(10) 0.27150(7) 0.0381(4) Uani 1 1 d . . . . .
O2 O 0.19594(13) 0.60747(11) 0.32743(7) 0.0398(4) Uani 1 1 d . . . . .
O3 O 0.20924(13) 0.51837(12) 0.22841(7) 0.0418(5) Uani 1 1 d . . . . .
C1 C -0.08305(19) 0.59489(15) 0.26718(10) 0.0365(6) Uani 1 1 d . . . . .
C2 C -0.1458(2) 0.54465(15) 0.25621(11) 0.0403(6) Uani 1 1 d . . . . .
C3 C -0.23115(19) 0.56317(16) 0.25479(11) 0.0405(6) Uani 1 1 d . . . . .
H3 H -0.272447 0.528809 0.248168 0.049 Uiso 1 1 calc R U . . .
C4 C -0.25951(19) 0.62872(16) 0.26245(11) 0.0406(6) Uani 1 1 d . . . . .
C5 C -0.19706(19) 0.67761(16) 0.27087(11) 0.0399(6) Uani 1 1 d . . . . .
H5 H -0.214570 0.723430 0.274975 0.048 Uiso 1 1 calc R U . . .
C6 C -0.10995(18) 0.66343(15) 0.27368(10) 0.0358(6) Uani 1 1 d . . . . .
C7 C -0.1241(2) 0.46968(17) 0.24646(14) 0.0519(8) Uani 1 1 d . . . . .
C8 C -0.0966(3) 0.4366(2) 0.29277(16) 0.0662(11) Uani 1 1 d . . . . .
H8A H -0.052004 0.464247 0.308272 0.099 Uiso 1 1 calc R U . . .
H8B H -0.074558 0.390746 0.287225 0.099 Uiso 1 1 calc R U . . .
H8C H -0.145629 0.433570 0.312350 0.099 Uiso 1 1 calc R U . . .
C9 C -0.0556(3) 0.46321(19) 0.21090(15) 0.0583(9) Uani 1 1 d . . . . .
H9A H -0.076115 0.483735 0.181652 0.087 Uiso 1 1 calc R U . . .
H9B H -0.042808 0.414970 0.205984 0.087 Uiso 1 1 calc R U . . .
H9C H -0.003850 0.486784 0.222305 0.087 Uiso 1 1 calc R U . . .
C10 C -0.2008(3) 0.4295(2) 0.22588(19) 0.0754(13) Uani 1 1 d . . . . .
H10A H -0.245245 0.427454 0.248433 0.113 Uiso 1 1 calc R U . . .
H10B H -0.182754 0.383231 0.218299 0.113 Uiso 1 1 calc R U . . .
H10C H -0.223099 0.452296 0.197776 0.113 Uiso 1 1 calc R U . . .
C11 C -0.3541(2) 0.64835(18) 0.25989(13) 0.0501(8) Uani 1 1 d . . . . .
C12 C -0.4119(2) 0.5855(2) 0.25878(17) 0.0656(11) Uani 1 1 d . . . . .
H12A H -0.401307 0.558303 0.231277 0.098 Uiso 1 1 calc R U . . .
H12B H -0.471584 0.599968 0.257834 0.098 Uiso 1 1 calc R U . . .
H12C H -0.399746 0.558013 0.286532 0.098 Uiso 1 1 calc R U . . .
C13 C -0.3729(3) 0.6900(2) 0.21591(15) 0.0652(10) Uani 1 1 d . . . . .
H13A H -0.336622 0.730635 0.216386 0.098 Uiso 1 1 calc R U . . .
H13B H -0.432811 0.703832 0.214384 0.098 Uiso 1 1 calc R U . . .
H13C H -0.361160 0.662268 0.188821 0.098 Uiso 1 1 calc R U . . .
C14 C -0.3755(2) 0.6917(2) 0.30139(15) 0.0594(10) Uani 1 1 d . . . . .
H14A H -0.364837 0.665356 0.329795 0.089 Uiso 1 1 calc R U . . .
H14B H -0.435543 0.704993 0.298739 0.089 Uiso 1 1 calc R U . . .
H14C H -0.339732 0.732594 0.302333 0.089 Uiso 1 1 calc R U . . .
C15 C -0.04766(19) 0.72373(15) 0.28017(12) 0.0412(7) Uani 1 1 d . . . . .
C16 C -0.0937(2) 0.79115(16) 0.28960(15) 0.0527(9) Uani 1 1 d . . . . .
H16A H -0.130829 0.803108 0.262761 0.079 Uiso 1 1 calc R U . . .
H16B H -0.051518 0.827323 0.295246 0.079 Uiso 1 1 calc R U . . .
H16C H -0.127893 0.785964 0.316798 0.079 Uiso 1 1 calc R U . . .
C17 C 0.0159(2) 0.71276(17) 0.32115(12) 0.0465(7) Uani 1 1 d . . . . .
H17A H -0.015095 0.706101 0.349374 0.070 Uiso 1 1 calc R U . . .
H17B H 0.052901 0.752758 0.324771 0.070 Uiso 1 1 calc R U . . .
H17C H 0.050634 0.672414 0.315526 0.070 Uiso 1 1 calc R U . . .
C18 C -0.0011(2) 0.73286(18) 0.23539(13) 0.0503(8) Uani 1 1 d . . . . .
H18A H 0.029493 0.690852 0.228471 0.075 Uiso 1 1 calc R U . . .
H18B H 0.039594 0.770518 0.239007 0.075 Uiso 1 1 calc R U . . .
H18C H -0.042412 0.743067 0.210013 0.075 Uiso 1 1 calc R U . . .
C19 C 0.22645(19) 0.65555(17) 0.35693(12) 0.0440(7) Uani 1 1 d . . . . .
C20 C 0.27568(19) 0.71055(17) 0.34057(13) 0.0468(7) Uani 1 1 d . . . . .
C21 C 0.3008(2) 0.7614(2) 0.37223(15) 0.0598(10) Uani 1 1 d . . . . .
H21 H 0.332990 0.798537 0.361296 0.072 Uiso 1 1 calc R U . . .
C22 C 0.2818(2) 0.7612(2) 0.41837(16) 0.0660(11) Uani 1 1 d . . . . .
C23 C 0.2368(2) 0.7050(2) 0.43341(15) 0.0624(10) Uani 1 1 d . . . . .
H23 H 0.224330 0.702708 0.465137 0.075 Uiso 1 1 calc R U . . .
C24 C 0.2091(2) 0.6519(2) 0.40472(12) 0.0511(8) Uani 1 1 d . . . . .
C25 C 0.3035(2) 0.71546(17) 0.29058(13) 0.0487(8) Uani 1 1 d . . . . .
C26 C 0.3639(2) 0.7758(2) 0.28275(17) 0.0633(10) Uani 1 1 d . . . . .
H26A H 0.334787 0.818603 0.289466 0.095 Uiso 1 1 calc R U . . .
H26B H 0.380349 0.775954 0.250541 0.095 Uiso 1 1 calc R U . . .
H26C H 0.414843 0.771325 0.303261 0.095 Uiso 1 1 calc R U . . .
C27 C 0.3519(2) 0.65112(19) 0.27729(14) 0.0560(9) Uani 1 1 d . . . . .
H27A H 0.401028 0.644631 0.298847 0.084 Uiso 1 1 calc R U . . .
H27B H 0.371420 0.656015 0.245841 0.084 Uiso 1 1 calc R U . . .
H27C H 0.314029 0.611590 0.278702 0.084 Uiso 1 1 calc R U . . .
C28 C 0.2256(2) 0.7251(2) 0.25759(15) 0.0598(9) Uani 1 1 d . . . . .
H28A H 0.186336 0.686827 0.260917 0.090 Uiso 1 1 calc R U . . .
H28B H 0.243753 0.726948 0.225713 0.090 Uiso 1 1 calc R U . . .
H28C H 0.196751 0.767703 0.265017 0.090 Uiso 1 1 calc R U . . .
C33 C 0.1644(3) 0.5900(2) 0.42525(13) 0.0600(9) Uani 1 1 d . . . . .
C34 C 0.1576(4) 0.5952(3) 0.47810(15) 0.0900(16) Uani 1 1 d . . . . .
H34A H 0.214694 0.599321 0.492822 0.135 Uiso 1 1 calc R U . . .
H34B H 0.129819 0.554295 0.489546 0.135 Uiso 1 1 calc R U . . .
H34C H 0.123877 0.635452 0.485480 0.135 Uiso 1 1 calc R U . . .
C35 C 0.0725(2) 0.5832(2) 0.40564(14) 0.0580(9) Uani 1 1 d . . . . .
H35A H 0.039050 0.622259 0.415489 0.087 Uiso 1 1 calc R U . . .
H35B H 0.047531 0.541067 0.417096 0.087 Uiso 1 1 calc R U . . .
H35C H 0.072231 0.581906 0.371833 0.087 Uiso 1 1 calc R U . . .
C36 C 0.2167(3) 0.5253(2) 0.41694(15) 0.0650(10) Uani 1 1 d . . . . .
H36A H 0.227556 0.521512 0.384007 0.098 Uiso 1 1 calc R U . . .
H36B H 0.184844 0.485282 0.426659 0.098 Uiso 1 1 calc R U . . .
H36C H 0.270967 0.527870 0.434853 0.098 Uiso 1 1 calc R U . . .
C37 C 0.2695(2) 0.51916(17) 0.19719(11) 0.0414(7) Uani 1 1 d . . . . .
C38 C 0.3500(2) 0.48835(17) 0.20653(11) 0.0413(7) Uani 1 1 d . . . . .
C39 C 0.4140(2) 0.50090(17) 0.17586(11) 0.0445(7) Uani 1 1 d . . . . .
H39 H 0.469019 0.482692 0.182995 0.053 Uiso 1 1 calc R U . . .
C40 C 0.4020(2) 0.53838(19) 0.13560(12) 0.0490(8) Uani 1 1 d . . . . .
C41 C 0.3196(2) 0.5601(2) 0.12484(12) 0.0498(8) Uani 1 1 d . . . . .
H41 H 0.308687 0.583165 0.096373 0.060 Uiso 1 1 calc R U . . .
C42 C 0.2523(2) 0.55005(18) 0.15320(11) 0.0460(7) Uani 1 1 d . . . . .
C43 C 0.3675(2) 0.43864(17) 0.24708(12) 0.0459(7) Uani 1 1 d . . . . .
C44 C 0.2979(2) 0.38354(18) 0.24568(14) 0.0529(8) Uani 1 1 d . . . . .
H44A H 0.241815 0.405261 0.245784 0.079 Uiso 1 1 calc R U . . .
H44B H 0.305607 0.354015 0.272815 0.079 Uiso 1 1 calc R U . . .
H44C H 0.301962 0.356242 0.217558 0.079 Uiso 1 1 calc R U . . .
C45 C 0.3718(2) 0.47570(18) 0.29370(12) 0.0516(8) Uani 1 1 d . . . . .
H45A H 0.418877 0.508403 0.294447 0.077 Uiso 1 1 calc R U . . .
H45B H 0.381022 0.442463 0.318651 0.077 Uiso 1 1 calc R U . . .
H45C H 0.318149 0.499904 0.297786 0.077 Uiso 1 1 calc R U . . .
C46 C 0.4526(2) 0.4007(2) 0.24338(16) 0.0622(10) Uani 1 1 d . . . . .
H46A H 0.453558 0.377635 0.213420 0.093 Uiso 1 1 calc R U . . .
H46B H 0.458822 0.366966 0.268223 0.093 Uiso 1 1 calc R U . . .
H46C H 0.499682 0.433388 0.246141 0.093 Uiso 1 1 calc R U . . .
C47 C 0.4732(2) 0.5541(2) 0.10289(13) 0.0584(9) Uani 1 1 d . . . . .
C48 C 0.5593(3) 0.5228(3) 0.11985(16) 0.0779(14) Uani 1 1 d . . . . .
H48A H 0.576296 0.541712 0.150164 0.117 Uiso 1 1 calc R U . . .
H48B H 0.602702 0.533462 0.097778 0.117 Uiso 1 1 calc R U . . .
H48C H 0.553280 0.473237 0.122369 0.117 Uiso 1 1 calc R U . . .
C49 C 0.4505(3) 0.5255(3) 0.05470(14) 0.0712(12) Uani 1 1 d . . . . .
H49A H 0.444402 0.475960 0.056558 0.107 Uiso 1 1 calc R U . . .
H49B H 0.495766 0.536804 0.033862 0.107 Uiso 1 1 calc R U . . .
H49C H 0.396733 0.545580 0.042870 0.107 Uiso 1 1 calc R U . . .
C50 C 0.4844(3) 0.6318(3) 0.09959(17) 0.0778(13) Uani 1 1 d . . . . .
H50A H 0.431561 0.652327 0.086913 0.117 Uiso 1 1 calc R U . . .
H50B H 0.530902 0.642132 0.079323 0.117 Uiso 1 1 calc R U . . .
H50C H 0.497889 0.650387 0.130446 0.117 Uiso 1 1 calc R U . . .
C51 C 0.1612(2) 0.5667(2) 0.13574(12) 0.0576(9) Uani 1 1 d . . . . .
C52 C 0.1570(3) 0.5926(3) 0.08572(14) 0.0803(15) Uani 1 1 d . . . . .
H52A H 0.186949 0.636279 0.084157 0.120 Uiso 1 1 calc R U . . .
H52B H 0.097367 0.598771 0.075238 0.120 Uiso 1 1 calc R U . . .
H52C H 0.183964 0.559391 0.065839 0.120 Uiso 1 1 calc R U . . .
C53 C 0.1199(3) 0.6219(2) 0.16431(14) 0.0646(11) Uani 1 1 d . . . . .
H53A H 0.117475 0.606580 0.196409 0.097 Uiso 1 1 calc R U . . .
H53B H 0.062090 0.630693 0.151667 0.097 Uiso 1 1 calc R U . . .
H53C H 0.153594 0.663786 0.163192 0.097 Uiso 1 1 calc R U . . .
C54 C 0.1085(2) 0.5005(3) 0.13651(15) 0.0685(12) Uani 1 1 d . . . . .
H54A H 0.131538 0.467504 0.115022 0.103 Uiso 1 1 calc R U . . .
H54B H 0.049108 0.510529 0.127207 0.103 Uiso 1 1 calc R U . . .
H54C H 0.111294 0.481483 0.167806 0.103 Uiso 1 1 calc R U . . .
C29A C 0.3132(3) 0.8193(3) 0.4500(2) 0.0888(17) Uani 1 1 d . . . . .
C30A C 0.2788(4) 0.8127(3) 0.4987(2) 0.102(2) Uani 1 1 d . . . . .
H30A H 0.216519 0.815535 0.496676 0.152 Uiso 1 1 calc R U . . .
H30B H 0.301784 0.849579 0.518295 0.152 Uiso 1 1 calc R U . . .
H30C H 0.296126 0.768702 0.512060 0.152 Uiso 1 1 calc R U . . .
C31A C 0.4107(3) 0.8174(4) 0.4543(3) 0.139(3) Uani 1 1 d . . . . .
H31A H 0.429312 0.774497 0.468739 0.208 Uiso 1 1 calc R U . . .
H31B H 0.431387 0.855697 0.473399 0.208 Uiso 1 1 calc R U . . .
H31C H 0.433701 0.820929 0.423526 0.208 Uiso 1 1 calc R U . . .
C32A C 0.2853(4) 0.8889(3) 0.4294(2) 0.108(2) Uani 1 1 d . . . . .
H32A H 0.312095 0.895834 0.399846 0.163 Uiso 1 1 calc R U . . .
H32B H 0.302975 0.925377 0.450849 0.163 Uiso 1 1 calc R U . . .
H32C H 0.223304 0.889709 0.424384 0.163 Uiso 1 1 calc R U . . .
Na1 Na 0.83233(9) 0.75621(8) 0.50646(5) 0.0582(4) Uani 1 1 d D . . . .
O10 O 0.6912(14) 0.4093(9) 0.3722(7) 0.218(6) Uani 0.481(11) 1 d D U P A 1
C84 C 0.6951(15) 0.3488(12) 0.3463(7) 0.191(7) Uani 0.481(11) 1 d D U P A 1
H84A H 0.747188 0.322530 0.354808 0.229 Uiso 0.481(11) 1 calc R U P A 1
H84B H 0.693293 0.358341 0.312748 0.229 Uiso 0.481(11) 1 calc R U P A 1
C85 C 0.6143(16) 0.3105(13) 0.3603(7) 0.195(7) Uani 0.481(11) 1 d D U P A 1
H85A H 0.561330 0.333651 0.349182 0.234 Uiso 0.481(11) 1 calc R U P A 1
H85B H 0.613678 0.262462 0.349972 0.234 Uiso 0.481(11) 1 calc R U P A 1
C86 C 0.6300(18) 0.3171(11) 0.4103(6) 0.181(7) Uani 0.481(11) 1 d D U P A 1
H86A H 0.670449 0.282053 0.422295 0.217 Uiso 0.481(11) 1 calc R U P A 1
H86B H 0.576444 0.313588 0.426770 0.217 Uiso 0.481(11) 1 calc R U P A 1
C87 C 0.6671(18) 0.3862(12) 0.4148(6) 0.188(7) Uani 0.481(11) 1 d D U P A 1
H87A H 0.624685 0.417731 0.427257 0.225 Uiso 0.481(11) 1 calc R U P A 1
H87B H 0.717293 0.385086 0.436696 0.225 Uiso 0.481(11) 1 calc R U P A 1
O11 O 0.4690(10) 0.5716(7) 0.3960(4) 0.212(5) Uani 0.636(8) 1 d D U P B 1
C79 C 0.4754(15) 0.6397(8) 0.4070(5) 0.185(6) Uani 0.636(8) 1 d D U P B 1
H79A H 0.418394 0.661234 0.404705 0.222 Uiso 0.636(8) 1 calc R U P B 1
H79B H 0.512352 0.663178 0.385290 0.222 Uiso 0.636(8) 1 calc R U P B 1
C80 C 0.5124(15) 0.6459(7) 0.4552(5) 0.195(6) Uani 0.636(8) 1 d D U P B 1
H80A H 0.575265 0.648408 0.455851 0.234 Uiso 0.636(8) 1 calc R U P B 1
H80B H 0.489623 0.686057 0.471186 0.234 Uiso 0.636(8) 1 calc R U P B 1
C81 C 0.4828(15) 0.5821(9) 0.4750(4) 0.190(6) Uani 0.636(8) 1 d D U P B 1
H81A H 0.421178 0.582833 0.480483 0.227 Uiso 0.636(8) 1 calc R U P B 1
H81B H 0.515465 0.569638 0.503790 0.227 Uiso 0.636(8) 1 calc R U P B 1
C82 C 0.5048(18) 0.5353(7) 0.4330(6) 0.212(7) Uani 0.636(8) 1 d D U P B 1
H82A H 0.567068 0.530194 0.430583 0.254 Uiso 0.636(8) 1 calc R U P B 1
H82B H 0.478603 0.489656 0.435471 0.254 Uiso 0.636(8) 1 calc R U P B 1
O4 O 0.7384(6) 0.6875(6) 0.5494(3) 0.088(3) Uani 0.498(7) 1 d D U P C 1
C55 C 0.7246(7) 0.6892(10) 0.5971(3) 0.126(4) Uani 0.498(7) 1 d D U P C 1
H55A H 0.744684 0.733014 0.610471 0.152 Uiso 0.498(7) 1 calc R U P C 1
H55B H 0.756402 0.651847 0.613070 0.152 Uiso 0.498(7) 1 calc R U P C 1
C56 C 0.6325(10) 0.6812(13) 0.6034(5) 0.131(5) Uani 0.498(7) 1 d D U P C 1
H56A H 0.608207 0.723119 0.616419 0.158 Uiso 0.498(7) 1 calc R U P C 1
H56B H 0.621467 0.642514 0.624194 0.158 Uiso 0.498(7) 1 calc R U P C 1
C57 C 0.5954(7) 0.6679(9) 0.5561(5) 0.121(4) Uani 0.498(7) 1 d D U P C 1
H57A H 0.567810 0.709324 0.542854 0.145 Uiso 0.498(7) 1 calc R U P C 1
H57B H 0.553077 0.630647 0.556254 0.145 Uiso 0.498(7) 1 calc R U P C 1
C58 C 0.6711(6) 0.6480(6) 0.5294(4) 0.080(3) Uani 0.498(7) 1 d D U P C 1
H58A H 0.683165 0.598719 0.532755 0.096 Uiso 0.498(7) 1 calc R U P C 1
H58B H 0.661614 0.658787 0.496171 0.096 Uiso 0.498(7) 1 calc R U P C 1
O5 O 0.8413(8) 0.8424(6) 0.5652(3) 0.069(2) Uani 0.63(2) 1 d D U P C 1
C59 C 0.7964(10) 0.9047(7) 0.5655(4) 0.084(3) Uani 0.63(2) 1 d D U P C 1
H59A H 0.737711 0.898157 0.552419 0.101 Uiso 0.63(2) 1 calc R U P C 1
H59B H 0.825054 0.938842 0.546357 0.101 Uiso 0.63(2) 1 calc R U P C 1
C60 C 0.7943(14) 0.9296(9) 0.6152(5) 0.117(5) Uani 0.63(2) 1 d D U P C 1
H60A H 0.828975 0.971335 0.619788 0.140 Uiso 0.63(2) 1 calc R U P C 1
H60B H 0.735204 0.939356 0.623612 0.140 Uiso 0.63(2) 1 calc R U P C 1
C61 C 0.8302(11) 0.8733(8) 0.6424(4) 0.103(4) Uani 0.63(2) 1 d D U P C 1
H61A H 0.784381 0.845049 0.654902 0.123 Uiso 0.63(2) 1 calc R U P C 1
H61B H 0.866915 0.890511 0.668518 0.123 Uiso 0.63(2) 1 calc R U P C 1
C62 C 0.8815(10) 0.8325(9) 0.6097(4) 0.101(4) Uani 0.63(2) 1 d D U P C 1
H62A H 0.941052 0.848857 0.610231 0.121 Uiso 0.63(2) 1 calc R U P C 1
H62B H 0.881387 0.783694 0.618133 0.121 Uiso 0.63(2) 1 calc R U P C 1
O6 O 0.9593(13) 0.6997(16) 0.5392(14) 0.066(4) Uani 0.321(19) 1 d D U P C 1
C63 C 1.0369(14) 0.7357(12) 0.5432(8) 0.067(5) Uani 0.321(19) 1 d D U P C 1
H63A H 1.026197 0.783679 0.551751 0.081 Uiso 0.321(19) 1 calc R U P C 1
H63B H 1.064894 0.735272 0.513325 0.081 Uiso 0.321(19) 1 calc R U P C 1
C64 C 1.0933(10) 0.7027(10) 0.5796(7) 0.079(5) Uani 0.321(19) 1 d D U P C 1
H64A H 1.143982 0.682268 0.565956 0.095 Uiso 0.321(19) 1 calc R U P C 1
H64B H 1.112244 0.735959 0.603549 0.095 Uiso 0.321(19) 1 calc R U P C 1
C65 C 1.0389(15) 0.6494(15) 0.5992(8) 0.097(6) Uani 0.321(19) 1 d D U P C 1
H65A H 1.009739 0.666589 0.626430 0.116 Uiso 0.321(19) 1 calc R U P C 1
H65B H 1.072486 0.608497 0.608140 0.116 Uiso 0.321(19) 1 calc R U P C 1
C66 C 0.9764(14) 0.6344(12) 0.5598(9) 0.074(4) Uani 0.321(19) 1 d D U P C 1
H66A H 1.001278 0.602925 0.537360 0.088 Uiso 0.321(19) 1 calc R U P C 1
H66B H 0.923733 0.613860 0.571070 0.088 Uiso 0.321(19) 1 calc R U P C 1
O7 O 0.9387(11) 0.8263(7) 0.4720(5) 0.066(2) Uani 0.79(2) 1 d D U P C 1
C67 C 0.9662(5) 0.8945(4) 0.4815(3) 0.0583(18) Uani 0.79(2) 1 d D U P C 1
H67A H 0.973695 0.902182 0.515168 0.070 Uiso 0.79(2) 1 calc R U P C 1
H67B H 0.924110 0.927675 0.468501 0.070 Uiso 0.79(2) 1 calc R U P C 1
C68 C 1.0491(7) 0.9016(6) 0.4588(4) 0.080(3) Uani 0.79(2) 1 d D U P C 1
H68A H 1.097194 0.885626 0.479160 0.096 Uiso 0.79(2) 1 calc R U P C 1
H68B H 1.059457 0.949267 0.449447 0.096 Uiso 0.79(2) 1 calc R U P C 1
C69 C 1.0349(8) 0.8549(7) 0.4164(4) 0.083(3) Uani 0.79(2) 1 d D U P C 1
H69A H 1.001849 0.878275 0.391242 0.100 Uiso 0.79(2) 1 calc R U P C 1
H69B H 1.089663 0.839045 0.404751 0.100 Uiso 0.79(2) 1 calc R U P C 1
C70 C 0.9863(8) 0.7980(5) 0.4354(4) 0.089(3) Uani 0.79(2) 1 d D U P C 1
H70A H 0.947489 0.777977 0.411240 0.107 Uiso 0.79(2) 1 calc R U P C 1
H70B H 1.025365 0.761979 0.447538 0.107 Uiso 0.79(2) 1 calc R U P C 1
O8 O 0.7256(4) 0.8224(5) 0.4645(3) 0.075(2) Uani 0.835(19) 1 d D U P C 1
C71 C 0.6396(5) 0.8104(5) 0.4540(3) 0.079(2) Uani 0.835(19) 1 d D U P C 1
H71A H 0.604061 0.838343 0.474031 0.095 Uiso 0.835(19) 1 calc R U P C 1
H71B H 0.625900 0.761758 0.458954 0.095 Uiso 0.835(19) 1 calc R U P C 1
C72 C 0.6225(6) 0.8297(8) 0.4031(4) 0.075(3) Uani 0.835(19) 1 d D U P C 1
H72A H 0.607835 0.788964 0.384202 0.090 Uiso 0.835(19) 1 calc R U P C 1
H72B H 0.575513 0.863092 0.399631 0.090 Uiso 0.835(19) 1 calc R U P C 1
C73 C 0.7055(5) 0.8605(5) 0.3892(3) 0.077(2) Uani 0.835(19) 1 d D U P C 1
H73A H 0.741340 0.826872 0.373556 0.092 Uiso 0.835(19) 1 calc R U P C 1
H73B H 0.696282 0.900759 0.369008 0.092 Uiso 0.835(19) 1 calc R U P C 1
C74 C 0.7433(6) 0.8799(5) 0.4361(3) 0.088(3) Uani 0.835(19) 1 d D U P C 1
H74A H 0.805404 0.887654 0.435054 0.105 Uiso 0.835(19) 1 calc R U P C 1
H74B H 0.716155 0.921580 0.447802 0.105 Uiso 0.835(19) 1 calc R U P C 1
O9 O 0.8302(11) 0.6652(5) 0.4498(4) 0.069(2) Uani 0.652(17) 1 d D U P C 1
C75 C 0.8523(10) 0.5972(6) 0.4633(4) 0.088(3) Uani 0.652(17) 1 d D U P C 1
H75A H 0.830482 0.586713 0.494019 0.105 Uiso 0.652(17) 1 calc R U P C 1
H75B H 0.914900 0.591269 0.464830 0.105 Uiso 0.652(17) 1 calc R U P C 1
C76 C 0.8117(10) 0.5517(5) 0.4270(3) 0.097(3) Uani 0.652(17) 1 d D U P C 1
H76A H 0.845273 0.509597 0.423200 0.116 Uiso 0.652(17) 1 calc R U P C 1
H76B H 0.752873 0.539391 0.434537 0.116 Uiso 0.652(17) 1 calc R U P C 1
C77 C 0.8126(10) 0.5954(5) 0.3851(3) 0.089(3) Uani 0.652(17) 1 d D U P C 1
H77A H 0.866880 0.590406 0.369346 0.106 Uiso 0.652(17) 1 calc R U P C 1
H77B H 0.764829 0.583896 0.363035 0.106 Uiso 0.652(17) 1 calc R U P C 1
C78 C 0.8033(8) 0.6652(5) 0.4034(4) 0.079(3) Uani 0.652(17) 1 d D U P C 1
H78A H 0.838143 0.697383 0.386002 0.095 Uiso 0.652(17) 1 calc R U P C 1
H78B H 0.743107 0.679707 0.400104 0.095 Uiso 0.652(17) 1 calc R U P C 1
O4A O 0.7143(6) 0.7088(4) 0.5439(4) 0.081(3) Uani 0.502(7) 1 d D U P C 2
C55A C 0.7138(10) 0.6402(5) 0.5557(6) 0.107(4) Uani 0.502(7) 1 d D U P C 2
H55C H 0.769963 0.626774 0.569591 0.128 Uiso 0.502(7) 1 calc R U P C 2
H55D H 0.701942 0.612045 0.527767 0.128 Uiso 0.502(7) 1 calc R U P C 2
C56A C 0.6468(10) 0.6293(6) 0.5892(5) 0.120(4) Uani 0.502(7) 1 d D U P C 2
H56C H 0.666823 0.598797 0.614607 0.144 Uiso 0.502(7) 1 calc R U P C 2
H56D H 0.594538 0.610134 0.573979 0.144 Uiso 0.502(7) 1 calc R U P C 2
C57A C 0.6323(15) 0.7001(8) 0.6063(6) 0.129(5) Uani 0.502(7) 1 d D U P C 2
H57C H 0.672916 0.711876 0.632157 0.155 Uiso 0.502(7) 1 calc R U P C 2
H57D H 0.573437 0.705910 0.616400 0.155 Uiso 0.502(7) 1 calc R U P C 2
C58A C 0.6476(8) 0.7424(6) 0.5643(5) 0.109(4) Uani 0.502(7) 1 d D U P C 2
H58C H 0.596259 0.743771 0.543242 0.131 Uiso 0.502(7) 1 calc R U P C 2
H58D H 0.663892 0.789498 0.573034 0.131 Uiso 0.502(7) 1 calc R U P C 2
O5A O 0.8201(16) 0.8322(9) 0.5704(5) 0.077(5) Uani 0.37(2) 1 d D U P C 2
C59A C 0.7737(16) 0.8933(12) 0.5721(8) 0.092(6) Uani 0.37(2) 1 d D U P C 2
H59C H 0.713383 0.884071 0.578187 0.110 Uiso 0.37(2) 1 calc R U P C 2
H59D H 0.776357 0.918476 0.542621 0.110 Uiso 0.37(2) 1 calc R U P C 2
C60A C 0.816(2) 0.9334(10) 0.6114(10) 0.095(6) Uani 0.37(2) 1 d D U P C 2
H60C H 0.858145 0.966007 0.599725 0.115 Uiso 0.37(2) 1 calc R U P C 2
H60D H 0.773566 0.958789 0.628703 0.115 Uiso 0.37(2) 1 calc R U P C 2
C61A C 0.8589(17) 0.8807(11) 0.6410(8) 0.097(6) Uani 0.37(2) 1 d D U P C 2
H61C H 0.836022 0.880681 0.672262 0.116 Uiso 0.37(2) 1 calc R U P C 2
H61D H 0.921044 0.888742 0.643815 0.116 Uiso 0.37(2) 1 calc R U P C 2
C62A C 0.8398(17) 0.8150(9) 0.6169(5) 0.087(5) Uani 0.37(2) 1 d D U P C 2
H62C H 0.889682 0.784272 0.619352 0.104 Uiso 0.37(2) 1 calc R U P C 2
H62D H 0.790889 0.791974 0.630597 0.104 Uiso 0.37(2) 1 calc R U P C 2
O6A O 0.9568(8) 0.7031(8) 0.5448(7) 0.077(4) Uani 0.679(19) 1 d D U P C 2
C63A C 1.0318(9) 0.7383(6) 0.5590(5) 0.087(4) Uani 0.679(19) 1 d D U P C 2
H63C H 1.019522 0.786817 0.565146 0.105 Uiso 0.679(19) 1 calc R U P C 2
H63D H 1.074641 0.735495 0.535097 0.105 Uiso 0.679(19) 1 calc R U P C 2
C64A C 1.0630(8) 0.7027(5) 0.6026(4) 0.093(3) Uani 0.679(19) 1 d D U P C 2
H64C H 1.029420 0.715816 0.629241 0.111 Uiso 0.679(19) 1 calc R U P C 2
H64D H 1.124020 0.711954 0.609835 0.111 Uiso 0.679(19) 1 calc R U P C 2
C65A C 1.0480(7) 0.6291(5) 0.5890(4) 0.084(3) Uani 0.679(19) 1 d D U P C 2
H65C H 1.089851 0.612573 0.567088 0.100 Uiso 0.679(19) 1 calc R U P C 2
H65D H 1.047461 0.598529 0.616128 0.100 Uiso 0.679(19) 1 calc R U P C 2
C66A C 0.9615(9) 0.6382(7) 0.5665(6) 0.111(5) Uani 0.679(19) 1 d D U P C 2
H66C H 0.950489 0.601976 0.543245 0.134 Uiso 0.679(19) 1 calc R U P C 2
H66D H 0.917866 0.634822 0.589951 0.134 Uiso 0.679(19) 1 calc R U P C 2
O7A O 0.934(4) 0.828(3) 0.4698(17) 0.068(7) Uani 0.21(2) 1 d D U P C 2
C67A C 0.984(3) 0.883(2) 0.4870(11) 0.079(8) Uani 0.21(2) 1 d D U P C 2
H67C H 1.022041 0.866855 0.513143 0.095 Uiso 0.21(2) 1 calc R U P C 2
H67D H 0.947754 0.919581 0.498176 0.095 Uiso 0.21(2) 1 calc R U P C 2
C68A C 1.037(3) 0.908(2) 0.4487(14) 0.083(8) Uani 0.21(2) 1 d D U P C 2
H68C H 1.092529 0.925784 0.460604 0.099 Uiso 0.21(2) 1 calc R U P C 2
H68D H 1.006528 0.944471 0.430640 0.099 Uiso 0.21(2) 1 calc R U P C 2
C69A C 1.046(2) 0.844(3) 0.4206(16) 0.077(7) Uani 0.21(2) 1 d D U P C 2
H69C H 1.057961 0.854506 0.388111 0.092 Uiso 0.21(2) 1 calc R U P C 2
H69D H 1.091286 0.814175 0.434101 0.092 Uiso 0.21(2) 1 calc R U P C 2
C70A C 0.960(2) 0.8140(19) 0.4248(11) 0.074(7) Uani 0.21(2) 1 d D U P C 2
H70C H 0.919387 0.834110 0.401467 0.089 Uiso 0.21(2) 1 calc R U P C 2
H70D H 0.961953 0.764184 0.419765 0.089 Uiso 0.21(2) 1 calc R U P C 2
O8A O 0.7279(17) 0.814(3) 0.4573(16) 0.072(7) Uani 0.165(19) 1 d D U P C 2
C71A C 0.648(2) 0.791(3) 0.4398(15) 0.080(8) Uani 0.165(19) 1 d D U P C 2
H71C H 0.604014 0.802700 0.461657 0.096 Uiso 0.165(19) 1 calc R U P C 2
H71D H 0.649062 0.741292 0.435545 0.096 Uiso 0.165(19) 1 calc R U P C 2
C72A C 0.629(3) 0.826(3) 0.3944(16) 0.063(7) Uani 0.165(19) 1 d D U P C 2
H72C H 0.634430 0.793384 0.368459 0.075 Uiso 0.165(19) 1 calc R U P C 2
H72D H 0.571252 0.845242 0.393019 0.075 Uiso 0.165(19) 1 calc R U P C 2
C73A C 0.695(2) 0.881(2) 0.3924(15) 0.076(8) Uani 0.165(19) 1 d D U P C 2
H73C H 0.714061 0.886613 0.360622 0.092 Uiso 0.165(19) 1 calc R U P C 2
H73D H 0.672394 0.924595 0.403476 0.092 Uiso 0.165(19) 1 calc R U P C 2
C74A C 0.7648(15) 0.8548(16) 0.4240(10) 0.053(6) Uani 0.165(19) 1 d D U P C 2
H74C H 0.805722 0.828005 0.406413 0.063 Uiso 0.165(19) 1 calc R U P C 2
H74D H 0.795689 0.893356 0.439091 0.063 Uiso 0.165(19) 1 calc R U P C 2
O9A O 0.816(2) 0.6689(12) 0.4481(8) 0.079(6) Uani 0.348(17) 1 d D U P C 2
C75A C 0.8623(18) 0.6083(13) 0.4518(8) 0.097(6) Uani 0.348(17) 1 d D U P C 2
H75C H 0.846073 0.582865 0.479553 0.117 Uiso 0.348(17) 1 calc R U P C 2
H75D H 0.923924 0.618676 0.455137 0.117 Uiso 0.348(17) 1 calc R U P C 2
C76A C 0.8445(11) 0.5656(10) 0.4092(8) 0.087(5) Uani 0.348(17) 1 d D U P C 2
H76C H 0.889010 0.571697 0.386483 0.104 Uiso 0.348(17) 1 calc R U P C 2
H76D H 0.839944 0.516640 0.416998 0.104 Uiso 0.348(17) 1 calc R U P C 2
C77A C 0.7613(13) 0.5938(8) 0.3918(7) 0.082(5) Uani 0.348(17) 1 d D U P C 2
H77C H 0.713075 0.570945 0.406249 0.098 Uiso 0.348(17) 1 calc R U P C 2
H77D H 0.754105 0.589768 0.357780 0.098 Uiso 0.348(17) 1 calc R U P C 2
C78A C 0.7692(17) 0.6665(9) 0.4066(9) 0.092(6) Uani 0.348(17) 1 d D U P C 2
H78C H 0.798128 0.693260 0.382982 0.111 Uiso 0.348(17) 1 calc R U P C 2
H78D H 0.712036 0.686352 0.410333 0.111 Uiso 0.348(17) 1 calc R U P C 2
O10A O 0.6088(15) 0.4059(10) 0.3646(7) 0.230(6) Uani 0.519(11) 1 d D U P A 2
C84A C 0.6199(16) 0.3848(14) 0.4104(7) 0.204(7) Uani 0.519(11) 1 d D U P A 2
H84C H 0.569162 0.359685 0.420089 0.245 Uiso 0.519(11) 1 calc R U P A 2
H84D H 0.629265 0.424529 0.431051 0.245 Uiso 0.519(11) 1 calc R U P A 2
C85A C 0.6966(13) 0.3393(13) 0.4123(6) 0.176(6) Uani 0.519(11) 1 d D U P A 2
H85C H 0.749732 0.364897 0.407522 0.211 Uiso 0.519(11) 1 calc R U P A 2
H85D H 0.702138 0.313474 0.441576 0.211 Uiso 0.519(11) 1 calc R U P A 2
C86A C 0.6732(16) 0.2956(9) 0.3731(7) 0.182(6) Uani 0.519(11) 1 d D U P A 2
H86C H 0.627935 0.262766 0.380296 0.218 Uiso 0.519(11) 1 calc R U P A 2
H86D H 0.722823 0.271004 0.361462 0.218 Uiso 0.519(11) 1 calc R U P A 2
C87A C 0.6408(19) 0.3519(13) 0.3397(6) 0.204(7) Uani 0.519(11) 1 d D U P A 2
H87C H 0.688014 0.368004 0.321035 0.244 Uiso 0.519(11) 1 calc R U P A 2
H87D H 0.595554 0.333379 0.318342 0.244 Uiso 0.519(11) 1 calc R U P A 2
O11A O 0.5682(12) 0.6079(12) 0.4198(7) 0.182(6) Uani 0.364(8) 1 d D U P B 2
C79A C 0.5531(15) 0.5637(16) 0.4567(10) 0.190(8) Uani 0.364(8) 1 d D U P B 2
H79C H 0.565655 0.586479 0.486757 0.228 Uiso 0.364(8) 1 calc R U P B 2
H79D H 0.588662 0.522213 0.455114 0.228 Uiso 0.364(8) 1 calc R U P B 2
C80A C 0.4583(16) 0.5459(14) 0.4508(13) 0.197(8) Uani 0.364(8) 1 d D U P B 2
H80C H 0.443328 0.522265 0.421343 0.236 Uiso 0.364(8) 1 calc R U P B 2
H80D H 0.436727 0.520111 0.477215 0.236 Uiso 0.364(8) 1 calc R U P B 2
C81A C 0.4330(16) 0.6189(15) 0.4506(11) 0.184(7) Uani 0.364(8) 1 d D U P B 2
H81C H 0.448703 0.642033 0.480096 0.221 Uiso 0.364(8) 1 calc R U P B 2
H81D H 0.371616 0.625386 0.442688 0.221 Uiso 0.364(8) 1 calc R U P B 2
C82A C 0.4890(18) 0.6404(16) 0.4116(10) 0.170(7) Uani 0.364(8) 1 d D U P B 2
H82C H 0.462968 0.626297 0.381327 0.204 Uiso 0.364(8) 1 calc R U P B 2
H82D H 0.496284 0.690521 0.411472 0.204 Uiso 0.364(8) 1 calc R U P B 2

loop_
_atom_site_aniso_label
_atom_site_aniso_U_11
_atom_site_aniso_U_22
_atom_site_aniso_U_33
_atom_site_aniso_U_23
_atom_site_aniso_U_13
_atom_site_aniso_U_12
Dy1 0.03536(10) 0.03259(10) 0.04610(10) -0.00118(8) 0.00585(6) 0.00275(7)
B1 0.056(2) 0.041(2) 0.066(3) 0.0045(19) 0.0111(19) 0.0047(18)
O1 0.0302(10) 0.0310(10) 0.0535(12) 0.0012(9) 0.0055(8) 0.0037(8)
O2 0.0352(10) 0.0359(11) 0.0484(11) -0.0057(9) 0.0023(8) -0.0028(8)
O3 0.0361(10) 0.0471(12) 0.0429(11) -0.0023(9) 0.0100(8) 0.0083(9)
C1 0.0369(14) 0.0310(14) 0.0420(15) 0.0026(12) 0.0056(11) 0.0007(11)
C2 0.0435(16) 0.0290(14) 0.0488(16) 0.0003(12) 0.0076(13) -0.0013(12)
C3 0.0388(15) 0.0313(14) 0.0515(17) -0.0017(13) 0.0034(13) -0.0048(12)
C4 0.0331(14) 0.0362(16) 0.0527(17) -0.0050(13) 0.0029(12) 0.0025(12)
C5 0.0381(15) 0.0305(14) 0.0514(17) -0.0039(12) 0.0061(13) 0.0012(12)
C6 0.0353(14) 0.0297(14) 0.0428(15) 0.0002(11) 0.0059(11) -0.0003(11)
C7 0.0511(19) 0.0294(16) 0.075(2) -0.0040(15) 0.0006(16) 0.0026(13)
C8 0.060(2) 0.043(2) 0.096(3) 0.021(2) 0.012(2) 0.0068(17)
C9 0.058(2) 0.0428(19) 0.074(2) -0.0161(18) 0.0014(18) 0.0098(16)
C10 0.065(3) 0.0346(19) 0.126(4) -0.020(2) -0.003(2) -0.0040(18)
C11 0.0343(15) 0.0438(18) 0.072(2) -0.0081(16) -0.0006(15) 0.0008(13)
C12 0.0351(17) 0.055(2) 0.107(3) -0.017(2) 0.0051(18) -0.0048(16)
C13 0.049(2) 0.060(2) 0.085(3) -0.003(2) -0.0114(19) 0.0062(18)
C14 0.0352(17) 0.058(2) 0.085(3) -0.019(2) 0.0093(16) 0.0018(15)
C15 0.0336(14) 0.0276(14) 0.0627(19) 0.0015(13) 0.0064(13) 0.0010(11)
C16 0.0418(17) 0.0280(15) 0.089(3) -0.0036(16) 0.0046(16) -0.0016(13)
C17 0.0419(16) 0.0385(17) 0.0591(19) -0.0076(14) 0.0011(14) -0.0013(13)
C18 0.0401(17) 0.0435(18) 0.068(2) 0.0145(16) 0.0098(15) -0.0029(14)
C19 0.0356(15) 0.0385(17) 0.0580(19) -0.0044(14) 0.0043(13) 0.0035(12)
C20 0.0321(15) 0.0383(17) 0.070(2) -0.0066(15) 0.0046(14) 0.0037(12)
C21 0.0393(17) 0.048(2) 0.093(3) -0.0188(19) 0.0134(18) -0.0068(15)
C22 0.0422(19) 0.067(3) 0.090(3) -0.035(2) 0.0076(18) -0.0057(17)
C23 0.050(2) 0.072(3) 0.065(2) -0.020(2) 0.0030(17) -0.0003(18)
C24 0.0451(18) 0.053(2) 0.056(2) -0.0099(16) 0.0025(14) -0.0004(15)
C25 0.0380(16) 0.0392(17) 0.069(2) 0.0050(15) 0.0097(15) 0.0000(13)
C26 0.0457(19) 0.047(2) 0.098(3) 0.008(2) 0.0106(19) -0.0014(16)
C27 0.0469(19) 0.047(2) 0.075(2) 0.0002(18) 0.0200(17) 0.0033(15)
C28 0.0485(19) 0.051(2) 0.079(3) 0.0114(19) 0.0000(18) -0.0046(16)
C33 0.073(3) 0.058(2) 0.050(2) -0.0001(17) 0.0091(17) 0.0010(19)
C34 0.127(5) 0.088(4) 0.056(2) 0.001(2) 0.017(3) -0.002(3)
C35 0.062(2) 0.047(2) 0.067(2) -0.0006(17) 0.0211(18) -0.0036(17)
C36 0.075(3) 0.058(2) 0.061(2) 0.0065(18) -0.0064(19) 0.007(2)
C37 0.0394(16) 0.0404(16) 0.0445(16) -0.0031(13) 0.0025(12) 0.0018(12)
C38 0.0386(15) 0.0358(15) 0.0494(17) -0.0081(13) 0.0006(12) 0.0034(12)
C39 0.0359(15) 0.0458(18) 0.0516(18) -0.0089(14) 0.0011(13) 0.0022(13)
C40 0.0427(17) 0.057(2) 0.0480(17) -0.0073(15) 0.0067(13) 0.0002(15)
C41 0.0471(18) 0.060(2) 0.0425(17) -0.0009(15) 0.0045(14) 0.0055(15)
C42 0.0413(16) 0.054(2) 0.0428(16) -0.0042(14) 0.0017(13) 0.0073(14)
C43 0.0434(17) 0.0363(16) 0.0579(19) 0.0004(14) -0.0007(14) 0.0033(13)
C44 0.0503(19) 0.0387(17) 0.070(2) -0.0041(16) 0.0041(16) -0.0008(15)
C45 0.056(2) 0.0453(19) 0.0530(19) 0.0058(15) -0.0064(15) -0.0006(15)
C46 0.050(2) 0.051(2) 0.085(3) 0.009(2) 0.0013(18) 0.0106(17)
C47 0.0470(19) 0.075(3) 0.053(2) -0.0043(18) 0.0095(15) -0.0048(18)
C48 0.046(2) 0.114(4) 0.075(3) 0.005(3) 0.0179(19) 0.004(2)
C49 0.063(2) 0.097(4) 0.054(2) -0.011(2) 0.0172(18) -0.008(2)
C50 0.076(3) 0.081(3) 0.077(3) -0.001(2) 0.014(2) -0.021(2)
C51 0.0477(19) 0.080(3) 0.0448(18) -0.0022(18) 0.0036(14) 0.0171(18)
C52 0.059(2) 0.133(5) 0.049(2) 0.010(2) 0.0004(18) 0.033(3)
C53 0.063(2) 0.076(3) 0.055(2) 0.0040(19) 0.0035(17) 0.027(2)
C54 0.0379(18) 0.101(4) 0.066(2) -0.019(2) -0.0032(16) 0.006(2)
C29A 0.056(2) 0.097(4) 0.114(4) -0.059(3) 0.016(2) -0.019(2)
C30A 0.087(4) 0.114(5) 0.105(4) -0.067(4) 0.012(3) -0.016(3)
C31A 0.057(3) 0.183(7) 0.176(7) -0.123(6) 0.010(3) -0.027(4)
C32A 0.087(4) 0.079(4) 0.163(6) -0.062(4) 0.045(4) -0.032(3)
Na1 0.0581(8) 0.0682(10) 0.0485(7) -0.0005(7) 0.0035(6) -0.0016(7)
O10 0.218(13) 0.249(13) 0.190(11) -0.041(10) 0.050(11) -0.063(12)
C84 0.196(14) 0.243(15) 0.138(11) -0.027(10) 0.048(11) -0.076(13)
C85 0.194(15) 0.245(16) 0.148(11) -0.008(12) 0.019(12) -0.074(13)
C86 0.179(15) 0.245(15) 0.122(9) 0.039(11) 0.044(10) 0.007(14)
C87 0.168(16) 0.274(16) 0.119(9) -0.043(11) -0.014(11) 0.007(14)
O11 0.311(13) 0.171(9) 0.147(7) -0.014(7) -0.070(8) -0.030(10)
C79 0.249(14) 0.170(9) 0.129(9) 0.011(8) -0.054(10) 0.041(11)
C80 0.251(15) 0.164(10) 0.161(10) -0.016(8) -0.080(10) -0.044(11)
C81 0.275(16) 0.187(12) 0.109(8) 0.021(8) 0.034(10) 0.004(13)
C82 0.311(18) 0.145(10) 0.179(12) -0.001(9) -0.005(13) 0.026(12)
O4 0.072(5) 0.120(9) 0.071(4) 0.022(5) 0.012(4) -0.025(5)
C55 0.106(7) 0.197(12) 0.078(5) 0.017(7) 0.025(5) -0.014(8)
C56 0.129(8) 0.156(14) 0.114(8) -0.003(10) 0.065(7) -0.020(11)
C57 0.077(6) 0.149(11) 0.138(8) 0.004(9) 0.036(6) -0.010(7)
C58 0.069(5) 0.081(7) 0.092(6) 0.009(5) 0.012(4) -0.001(5)
O5 0.062(5) 0.094(4) 0.051(3) -0.015(3) 0.010(3) 0.002(3)
C59 0.088(8) 0.089(6) 0.077(5) -0.013(4) 0.013(5) 0.002(5)
C60 0.104(10) 0.148(9) 0.096(7) -0.056(6) -0.019(7) 0.046(7)
C61 0.123(11) 0.123(8) 0.063(5) -0.033(5) 0.020(5) 0.002(7)
C62 0.104(8) 0.134(9) 0.064(5) -0.029(5) -0.007(5) 0.032(7)
O6 0.066(8) 0.071(9) 0.063(8) 0.007(7) 0.012(6) -0.004(7)
C63 0.059(7) 0.067(8) 0.076(11) -0.001(8) -0.005(7) 0.011(6)
C64 0.069(8) 0.100(10) 0.067(10) 0.004(8) -0.006(7) 0.007(7)
C65 0.076(10) 0.121(14) 0.093(11) 0.029(10) -0.003(8) 0.006(10)
C66 0.061(8) 0.074(8) 0.088(9) 0.010(8) 0.024(7) 0.000(6)
O7 0.064(4) 0.070(4) 0.065(4) -0.012(3) 0.012(3) -0.011(3)
C67 0.052(3) 0.061(3) 0.061(3) -0.001(3) -0.003(3) 0.002(3)
C68 0.074(5) 0.090(5) 0.076(5) -0.014(4) 0.014(4) -0.018(4)
C69 0.078(5) 0.096(6) 0.077(5) -0.011(4) 0.020(4) -0.011(4)
C70 0.094(6) 0.087(5) 0.089(6) -0.031(4) 0.037(5) -0.013(4)
O8 0.064(3) 0.087(4) 0.072(4) 0.029(3) -0.014(2) -0.009(2)
C71 0.061(3) 0.091(5) 0.084(5) 0.020(4) 0.005(3) -0.002(3)
C72 0.068(4) 0.080(5) 0.076(5) -0.001(5) -0.010(4) 0.006(4)
C73 0.062(3) 0.083(5) 0.086(4) 0.031(4) 0.003(3) 0.022(3)
C74 0.066(4) 0.086(5) 0.109(5) 0.039(4) -0.016(4) -0.014(4)
O9 0.080(6) 0.068(4) 0.059(4) 0.002(3) -0.001(3) 0.004(4)
C75 0.107(7) 0.092(6) 0.065(5) 0.015(4) 0.015(4) 0.022(5)
C76 0.139(9) 0.069(5) 0.082(6) 0.007(4) 0.004(5) 0.007(5)
C77 0.123(9) 0.079(5) 0.064(4) -0.003(4) 0.005(5) 0.009(6)
C78 0.102(8) 0.072(4) 0.062(4) 0.007(4) -0.009(5) -0.020(5)
O4A 0.087(6) 0.060(4) 0.100(6) 0.024(4) 0.041(5) 0.028(4)
C55A 0.098(8) 0.073(6) 0.152(11) 0.029(7) 0.039(7) 0.021(6)
C56A 0.139(10) 0.101(7) 0.125(9) 0.037(7) 0.059(7) -0.004(7)
C57A 0.152(12) 0.131(10) 0.108(9) -0.012(7) 0.051(8) -0.011(9)
C58A 0.097(7) 0.092(7) 0.143(9) 0.011(6) 0.062(6) 0.027(6)
O5A 0.081(11) 0.096(8) 0.052(5) -0.019(6) 0.000(6) 0.028(8)
C59A 0.073(10) 0.121(11) 0.080(9) -0.023(8) -0.018(8) 0.045(9)
C60A 0.093(13) 0.094(9) 0.099(10) -0.034(7) -0.006(8) 0.020(8)
C61A 0.082(11) 0.123(10) 0.083(9) -0.028(7) -0.027(8) 0.020(9)
C62A 0.105(12) 0.106(8) 0.049(6) -0.004(6) 0.001(7) 0.018(8)
O6A 0.078(5) 0.073(5) 0.079(7) 0.012(4) -0.013(5) -0.004(4)
C63A 0.099(7) 0.068(5) 0.093(8) -0.006(5) -0.020(6) -0.007(4)
C64A 0.092(6) 0.101(6) 0.083(6) -0.008(5) -0.015(5) 0.017(5)
C65A 0.088(5) 0.087(5) 0.078(5) 0.017(4) 0.027(4) 0.030(4)
C66A 0.096(7) 0.119(8) 0.118(8) 0.065(7) -0.007(6) -0.031(6)
O7A 0.065(13) 0.081(14) 0.057(11) -0.015(11) 0.008(10) -0.014(11)
C67A 0.075(14) 0.094(14) 0.067(11) -0.021(10) -0.009(10) -0.019(12)
C68A 0.076(13) 0.084(12) 0.089(14) -0.009(10) 0.001(11) -0.018(10)
C69A 0.063(11) 0.089(13) 0.079(13) -0.010(11) 0.009(10) -0.016(11)
C70A 0.068(12) 0.096(14) 0.059(10) -0.015(10) 0.017(9) -0.021(11)
O8A 0.063(11) 0.093(15) 0.059(11) 0.027(11) -0.001(8) -0.013(10)
C71A 0.062(12) 0.099(15) 0.078(15) 0.025(12) -0.002(11) -0.016(11)
C72A 0.068(11) 0.066(13) 0.054(12) -0.007(11) 0.004(9) 0.020(10)
C73A 0.068(12) 0.075(14) 0.085(13) 0.030(11) -0.005(11) 0.018(10)
C74A 0.052(9) 0.054(12) 0.053(11) 0.014(9) 0.010(8) 0.011(8)
O9A 0.096(12) 0.082(9) 0.057(8) -0.019(7) -0.015(7) 0.014(7)
C75A 0.092(10) 0.115(11) 0.084(11) -0.016(9) -0.011(9) 0.029(9)
C76A 0.095(10) 0.075(9) 0.088(11) -0.014(8) -0.010(8) 0.015(8)
C77A 0.091(9) 0.074(7) 0.079(9) -0.019(7) -0.014(8) 0.007(8)
C78A 0.115(13) 0.074(8) 0.083(9) -0.015(7) -0.046(9) 0.027(8)
O10A 0.238(14) 0.267(14) 0.182(10) -0.015(10) -0.026(11) 0.033(13)
C84A 0.192(15) 0.280(17) 0.145(10) -0.021(12) 0.063(12) 0.010(14)
C85A 0.157(12) 0.252(16) 0.118(10) 0.007(10) -0.012(10) -0.021(12)
C86A 0.165(15) 0.224(14) 0.156(12) -0.011(9) 0.016(11) -0.020(12)
C87A 0.216(17) 0.269(16) 0.125(10) -0.021(10) -0.009(12) -0.012(15)
O11A 0.177(11) 0.195(14) 0.173(12) 0.039(10) -0.019(10) -0.008(10)
C79A 0.204(14) 0.192(16) 0.169(15) 0.054(12) -0.065(13) 0.001(13)
C80A 0.221(15) 0.165(13) 0.202(18) 0.042(14) -0.018(15) -0.027(13)
C81A 0.192(14) 0.168(13) 0.190(15) 0.045(13) -0.009(12) 0.000(13)
C82A 0.213(14) 0.172(15) 0.120(14) 0.034(12) -0.039(12) 0.012(13)

loop_
_atom_type_symbol
_atom_type_description
_atom_type_scat_dispersion_real
_atom_type_scat_dispersion_imag
_atom_type_scat_source
C C 0.0181 0.0091 'International Tables Vol C Tables 4.2.6.8 and 6.1.1.4'
H H 0.0000 0.0000 'International Tables Vol C Tables 4.2.6.8 and 6.1.1.4'
B B 0.0090 0.0039 'International Tables Vol C Tables 4.2.6.8 and 6.1.1.4'
Dy Dy -9.8046 9.8477 'International Tables Vol C Tables 4.2.6.8 and 6.1.1.4'
Na Na 0.1353 0.1239 'International Tables Vol C Tables 4.2.6.8 and 6.1.1.4'
O O 0.0492 0.0322 'International Tables Vol C Tables 4.2.6.8 and 6.1.1.4'

loop_
_exptl_crystal_face_index_h
_exptl_crystal_face_index_k
_exptl_crystal_face_index_l
_exptl_crystal_face_perp_dist
3 4 17 0.0565
-9 6 1 0.1048
-2 -4 -17 0.0451
8 -7 -7 0.1015
9 -3 8 0.0861
4 11 -8 0.0330
-1 -1 19 0.0500
4 11 7 0.0499
3 6 -15 0.0330
-2 -6 -17 0.0489
-5 -11 6 0.0451

loop_
_geom_angle_atom_site_label_1
_geom_angle_atom_site_label_2
_geom_angle_atom_site_label_3
_geom_angle
_geom_angle_site_symmetry_1
_geom_angle_site_symmetry_3
_geom_angle_publ_flag
H1A Dy1 H1B 45.1(12) . . ?
H1A Dy1 H1C 45.3(12) . . ?
H1B Dy1 H1C 45.1(12) . . ?
O1 Dy1 H1A 92.0(10) . . ?
O1 Dy1 H1B 135.5(10) . . ?
O1 Dy1 H1C 99.4(10) . . ?
O2 Dy1 H1A 98.1(10) . . ?
O2 Dy1 H1B 91.6(10) . . ?
O2 Dy1 H1C 134.9(9) . . ?
O2 Dy1 O1 108.65(8) . . ?
O2 Dy1 O3 105.67(8) . . ?
O3 Dy1 H1A 126.6(9) . . ?
O3 Dy1 H1B 86.5(11) . . ?
O3 Dy1 H1C 86.6(10) . . ?
O3 Dy1 O1 122.76(8) . . ?
H1A B1 H1B 106(3) . . ?
H1A B1 H1C 109(3) . . ?
H1A B1 H1D 109(3) . . ?
H1B B1 H1C 108(3) . . ?
H1B B1 H1D 113(3) . . ?
H1C B1 H1D 111(3) . . ?
C1 O1 Dy1 172.68(19) . . ?
C19 O2 Dy1 170.17(19) . . ?
C37 O3 Dy1 166.1(2) . . ?
O1 C1 C2 120.6(3) . . ?
O1 C1 C6 120.9(3) . . ?
C2 C1 C6 118.5(3) . . ?
C1 C2 C7 123.2(3) . . ?
C3 C2 C1 119.0(3) . . ?
C3 C2 C7 117.8(3) . . ?
C2 C3 H3 118.1 . . ?
C4 C3 C2 123.8(3) . . ?
C4 C3 H3 118.1 . . ?
C3 C4 C5 116.2(3) . . ?
C3 C4 C11 123.0(3) . . ?
C5 C4 C11 120.8(3) . . ?
C4 C5 H5 118.1 . . ?
C4 C5 C6 123.9(3) . . ?
C6 C5 H5 118.1 . . ?
C1 C6 C15 123.4(3) . . ?
C5 C6 C1 118.5(3) . . ?
C5 C6 C15 118.0(3) . . ?
C8 C7 C2 107.5(3) . . ?
C8 C7 C10 107.9(3) . . ?
C9 C7 C2 111.8(3) . . ?
C9 C7 C8 111.9(3) . . ?
C9 C7 C10 105.1(3) . . ?
C10 C7 C2 112.7(3) . . ?
C7 C8 H8A 109.5 . . ?
C7 C8 H8B 109.5 . . ?
C7 C8 H8C 109.5 . . ?
H8A C8 H8B 109.5 . . ?
H8A C8 H8C 109.5 . . ?
H8B C8 H8C 109.5 . . ?
C7 C9 H9A 109.5 . . ?
C7 C9 H9B 109.5 . . ?
C7 C9 H9C 109.5 . . ?
H9A C9 H9B 109.5 . . ?
H9A C9 H9C 109.5 . . ?
H9B C9 H9C 109.5 . . ?
C7 C10 H10A 109.5 . . ?
C7 C10 H10B 109.5 . . ?
C7 C10 H10C 109.5 . . ?
H10A C10 H10B 109.5 . . ?
H10A C10 H10C 109.5 . . ?
H10B C10 H10C 109.5 . . ?
C12 C11 C4 111.8(3) . . ?
C13 C11 C4 108.9(3) . . ?
C13 C11 C12 108.8(3) . . ?
C14 C11 C4 110.5(3) . . ?
C14 C11 C12 108.4(3) . . ?
C14 C11 C13 108.5(3) . . ?
C11 C12 H12A 109.5 . . ?
C11 C12 H12B 109.5 . . ?
C11 C12 H12C 109.5 . . ?
H12A C12 H12B 109.5 . . ?
H12A C12 H12C 109.5 . . ?
H12B C12 H12C 109.5 . . ?
C11 C13 H13A 109.5 . . ?
C11 C13 H13B 109.5 . . ?
C11 C13 H13C 109.5 . . ?
H13A C13 H13B 109.5 . . ?
H13A C13 H13C 109.5 . . ?
H13B C13 H13C 109.5 . . ?
C11 C14 H14A 109.5 . . ?
C11 C14 H14B 109.5 . . ?
C11 C14 H14C 109.5 . . ?
H14A C14 H14B 109.5 . . ?
H14A C14 H14C 109.5 . . ?
H14B C14 H14C 109.5 . . ?
C16 C15 C6 112.4(2) . . ?
C17 C15 C6 112.0(3) . . ?
C17 C15 C16 106.2(3) . . ?
C18 C15 C6 108.2(3) . . ?
C18 C15 C16 107.3(3) . . ?
C18 C15 C17 110.7(3) . . ?
C15 C16 H16A 109.5 . . ?
C15 C16 H16B 109.5 . . ?
C15 C16 H16C 109.5 . . ?
H16A C16 H16B 109.5 . . ?
H16A C16 H16C 109.5 . . ?
H16B C16 H16C 109.5 . . ?
C15 C17 H17A 109.5 . . ?
C15 C17 H17B 109.5 . . ?
C15 C17 H17C 109.5 . . ?
H17A C17 H17B 109.5 . . ?
H17A C17 H17C 109.5 . . ?
H17B C17 H17C 109.5 . . ?
C15 C18 H18A 109.5 . . ?
C15 C18 H18B 109.5 . . ?
C15 C18 H18C 109.5 . . ?
H18A C18 H18B 109.5 . . ?
H18A C18 H18C 109.5 . . ?
H18B C18 H18C 109.5 . . ?
O2 C19 C20 120.3(3) . . ?
O2 C19 C24 120.2(3) . . ?
C20 C19 C24 119.5(3) . . ?
C19 C20 C25 123.0(3) . . ?
C21 C20 C19 117.7(3) . . ?
C21 C20 C25 119.3(3) . . ?
C20 C21 H21 117.8 . . ?
C22 C21 C20 124.3(4) . . ?
C22 C21 H21 117.8 . . ?
C21 C22 C23 116.1(4) . . ?
C21 C22 C29A 119.8(4) . . ?
C23 C22 C29A 124.0(4) . . ?
C22 C23 H23 118.1 . . ?
C24 C23 C22 123.8(4) . . ?
C24 C23 H23 118.1 . . ?
C19 C24 C33 121.7(3) . . ?
C23 C24 C19 118.4(4) . . ?
C23 C24 C33 119.8(3) . . ?
C20 C25 C26 113.0(3) . . ?
C27 C25 C20 110.6(3) . . ?
C27 C25 C26 106.3(3) . . ?
C28 C25 C20 110.0(3) . . ?
C28 C25 C26 107.1(3) . . ?
C28 C25 C27 109.7(3) . . ?
C25 C26 H26A 109.5 . . ?
C25 C26 H26B 109.5 . . ?
C25 C26 H26C 109.5 . . ?
H26A C26 H26B 109.5 . . ?
H26A C26 H26C 109.5 . . ?
H26B C26 H26C 109.5 . . ?
C25 C27 H27A 109.5 . . ?
C25 C27 H27B 109.5 . . ?
C25 C27 H27C 109.5 . . ?
H27A C27 H27B 109.5 . . ?
H27A C27 H27C 109.5 . . ?
H27B C27 H27C 109.5 . . ?
C25 C28 H28A 109.5 . . ?
C25 C28 H28B 109.5 . . ?
C25 C28 H28C 109.5 . . ?
H28A C28 H28B 109.5 . . ?
H28A C28 H28C 109.5 . . ?
H28B C28 H28C 109.5 . . ?
C24 C33 C34 112.6(4) . . ?
C35 C33 C24 111.4(3) . . ?
C35 C33 C34 105.4(4) . . ?
C35 C33 C36 111.8(3) . . ?
C36 C33 C24 109.6(3) . . ?
C36 C33 C34 105.8(4) . . ?
C33 C34 H34A 109.5 . . ?
C33 C34 H34B 109.5 . . ?
C33 C34 H34C 109.5 . . ?
H34A C34 H34B 109.5 . . ?
H34A C34 H34C 109.5 . . ?
H34B C34 H34C 109.5 . . ?
C33 C35 H35A 109.5 . . ?
C33 C35 H35B 109.5 . . ?
C33 C35 H35C 109.5 . . ?
H35A C35 H35B 109.5 . . ?
H35A C35 H35C 109.5 . . ?
H35B C35 H35C 109.5 . . ?
C33 C36 H36A 109.5 . . ?
C33 C36 H36B 109.5 . . ?
C33 C36 H36C 109.5 . . ?
H36A C36 H36B 109.5 . . ?
H36A C36 H36C 109.5 . . ?
H36B C36 H36C 109.5 . . ?
O3 C37 C38 121.3(3) . . ?
O3 C37 C42 119.8(3) . . ?
C38 C37 C42 118.9(3) . . ?
C37 C38 C43 122.8(3) . . ?
C39 C38 C37 117.8(3) . . ?
C39 C38 C43 119.3(3) . . ?
C38 C39 H39 118.1 . . ?
C40 C39 C38 123.8(3) . . ?
C40 C39 H39 118.1 . . ?
C39 C40 C41 116.3(3) . . ?
C39 C40 C47 123.6(3) . . ?
C41 C40 C47 120.1(3) . . ?
C40 C41 H41 118.1 . . ?
C42 C41 C40 123.7(3) . . ?
C42 C41 H41 118.1 . . ?
C37 C42 C51 121.5(3) . . ?
C41 C42 C37 118.2(3) . . ?
C41 C42 C51 120.1(3) . . ?
C44 C43 C38 108.9(3) . . ?
C44 C43 C46 106.1(3) . . ?
C45 C43 C38 111.7(3) . . ?
C45 C43 C44 111.1(3) . . ?
C45 C43 C46 106.7(3) . . ?
C46 C43 C38 112.2(3) . . ?
C43 C44 H44A 109.5 . . ?
C43 C44 H44B 109.5 . . ?
C43 C44 H44C 109.5 . . ?
H44A C44 H44B 109.5 . . ?
H44A C44 H44C 109.5 . . ?
H44B C44 H44C 109.5 . . ?
C43 C45 H45A 109.5 . . ?
C43 C45 H45B 109.5 . . ?
C43 C45 H45C 109.5 . . ?
H45A C45 H45B 109.5 . . ?
H45A C45 H45C 109.5 . . ?
H45B C45 H45C 109.5 . . ?
C43 C46 H46A 109.5 . . ?
C43 C46 H46B 109.5 . . ?
C43 C46 H46C 109.5 . . ?
H46A C46 H46B 109.5 . . ?
H46A C46 H46C 109.5 . . ?
H46B C46 H46C 109.5 . . ?
C40 C47 C48 112.1(3) . . ?
C40 C47 C49 110.1(3) . . ?
C40 C47 C50 109.1(3) . . ?
C49 C47 C48 107.9(4) . . ?
C49 C47 C50 109.2(4) . . ?
C50 C47 C48 108.3(4) . . ?
C47 C48 H48A 109.5 . . ?
C47 C48 H48B 109.5 . . ?
C47 C48 H48C 109.5 . . ?
H48A C48 H48B 109.5 . . ?
H48A C48 H48C 109.5 . . ?
H48B C48 H48C 109.5 . . ?
C47 C49 H49A 109.5 . . ?
C47 C49 H49B 109.5 . . ?
C47 C49 H49C 109.5 . . ?
H49A C49 H49B 109.5 . . ?
H49A C49 H49C 109.5 . . ?
H49B C49 H49C 109.5 . . ?
C47 C50 H50A 109.5 . . ?
C47 C50 H50B 109.5 . . ?
C47 C50 H50C 109.5 . . ?
H50A C50 H50B 109.5 . . ?
H50A C50 H50C 109.5 . . ?
H50B C50 H50C 109.5 . . ?
C42 C51 C52 112.5(3) . . ?
C42 C51 C54 108.1(3) . . ?
C52 C51 C54 107.0(4) . . ?
C53 C51 C42 112.8(3) . . ?
C53 C51 C52 106.0(4) . . ?
C53 C51 C54 110.3(3) . . ?
C51 C52 H52A 109.5 . . ?
C51 C52 H52B 109.5 . . ?
C51 C52 H52C 109.5 . . ?
H52A C52 H52B 109.5 . . ?
H52A C52 H52C 109.5 . . ?
H52B C52 H52C 109.5 . . ?
C51 C53 H53A 109.5 . . ?
C51 C53 H53B 109.5 . . ?
C51 C53 H53C 109.5 . . ?
H53A C53 H53B 109.5 . . ?
H53A C53 H53C 109.5 . . ?
H53B C53 H53C 109.5 . . ?
C51 C54 H54A 109.5 . . ?
C51 C54 H54B 109.5 . . ?
C51 C54 H54C 109.5 . . ?
H54A C54 H54B 109.5 . . ?
H54A C54 H54C 109.5 . . ?
H54B C54 H54C 109.5 . . ?
C22 C29A C30A 111.6(4) . . ?
C22 C29A C31A 109.1(4) . . ?
C22 C29A C32A 110.4(5) . . ?
C30A C29A C32A 108.8(4) . . ?
C31A C29A C30A 108.4(5) . . ?
C31A C29A C32A 108.5(5) . . ?
C29A C30A H30A 109.5 . . ?
C29A C30A H30B 109.5 . . ?
C29A C30A H30C 109.5 . . ?
H30A C30A H30B 109.5 . . ?
H30A C30A H30C 109.5 . . ?
H30B C30A H30C 109.5 . . ?
C29A C31A H31A 109.5 . . ?
C29A C31A H31B 109.5 . . ?
C29A C31A H31C 109.5 . . ?
H31A C31A H31B 109.5 . . ?
H31A C31A H31C 109.5 . . ?
H31B C31A H31C 109.5 . . ?
C29A C32A H32A 109.5 . . ?
C29A C32A H32B 109.5 . . ?
C29A C32A H32C 109.5 . . ?
H32A C32A H32B 109.5 . . ?
H32A C32A H32C 109.5 . . ?
H32B C32A H32C 109.5 . . ?
O4 Na1 O5 92.7(4) . . ?
O4 Na1 O6 93.1(8) . . ?
O4 Na1 O7 172.6(5) . . ?
O4 Na1 O8 97.7(3) . . ?
O4 Na1 O9 87.0(5) . . ?
O5 Na1 O6 91.4(11) . . ?
O5 Na1 O7 82.6(4) . . ?
O5 Na1 O8 89.7(4) . . ?
O5 Na1 O9 176.4(5) . . ?
O7 Na1 O6 81.4(9) . . ?
O7 Na1 O9 97.3(5) . . ?
O8 Na1 O6 169.0(8) . . ?
O8 Na1 O7 88.0(6) . . ?
O8 Na1 O9 93.9(4) . . ?
O9 Na1 O6 85.1(11) . . ?
O4A Na1 O5A 78.4(7) . . ?
O4A Na1 O6A 104.5(5) . . ?
O4A Na1 O7A 166.8(19) . . ?
O4A Na1 O8A 85.8(8) . . ?
O4A Na1 O9A 88.9(10) . . ?
O5A Na1 O6A 90.2(7) . . ?
O5A Na1 O7A 93.1(11) . . ?
O5A Na1 O8A 95.1(17) . . ?
O5A Na1 O9A 167.2(12) . . ?
O7A Na1 O6A 85(2) . . ?
O8A Na1 O6A 169.1(10) . . ?
O8A Na1 O7A 85(2) . . ?
O8A Na1 O9A 82.5(18) . . ?
O9A Na1 O6A 94.2(8) . . ?
O9A Na1 O7A 99.2(13) . . ?
C87 O10 C84 102.6(12) . . ?
O10 C84 H84A 111.3 . . ?
O10 C84 H84B 111.3 . . ?
O10 C84 C85 102.4(12) . . ?
H84A C84 H84B 109.2 . . ?
C85 C84 H84A 111.3 . . ?
C85 C84 H84B 111.3 . . ?
C84 C85 H85A 112.5 . . ?
C84 C85 H85B 112.5 . . ?
H85A C85 H85B 110.0 . . ?
C86 C85 C84 96.5(10) . . ?
C86 C85 H85A 112.5 . . ?
C86 C85 H85B 112.5 . . ?
C85 C86 H86A 111.3 . . ?
C85 C86 H86B 111.3 . . ?
C85 C86 C87 102.5(9) . . ?
H86A C86 H86B 109.2 . . ?
C87 C86 H86A 111.3 . . ?
C87 C86 H86B 111.3 . . ?
O10 C87 C86 110.1(9) . . ?
O10 C87 H87A 109.6 . . ?
O10 C87 H87B 109.6 . . ?
C86 C87 H87A 109.6 . . ?
C86 C87 H87B 109.6 . . ?
H87A C87 H87B 108.2 . . ?
C79 O11 C82 107.2(10) . . ?
O11 C79 H79A 110.0 . . ?
O11 C79 H79B 110.0 . . ?
O11 C79 C80 108.5(9) . . ?
H79A C79 H79B 108.4 . . ?
C80 C79 H79A 110.0 . . ?
C80 C79 H79B 110.0 . . ?
C79 C80 H80A 111.7 . . ?
C79 C80 H80B 111.7 . . ?
H80A C80 H80B 109.5 . . ?
C81 C80 C79 100.4(9) . . ?
C81 C80 H80A 111.7 . . ?
C81 C80 H80B 111.7 . . ?
C80 C81 H81A 112.5 . . ?
C80 C81 H81B 112.5 . . ?
C80 C81 C82 96.4(9) . . ?
H81A C81 H81B 110.0 . . ?
C82 C81 H81A 112.5 . . ?
C82 C81 H81B 112.5 . . ?
O11 C82 C81 101.7(10) . . ?
O11 C82 H82A 111.4 . . ?
O11 C82 H82B 111.4 . . ?
C81 C82 H82A 111.4 . . ?
C81 C82 H82B 111.4 . . ?
H82A C82 H82B 109.3 . . ?
C55 O4 Na1 128.6(8) . . ?
C55 O4 C58 105.6(8) . . ?
C58 O4 Na1 124.3(7) . . ?
O4 C55 H55A 110.0 . . ?
O4 C55 H55B 110.0 . . ?
O4 C55 C56 108.3(9) . . ?
H55A C55 H55B 108.4 . . ?
C56 C55 H55A 110.0 . . ?
C56 C55 H55B 110.0 . . ?
C55 C56 H56A 110.8 . . ?
C55 C56 H56B 110.8 . . ?
C55 C56 C57 104.5(9) . . ?
H56A C56 H56B 108.9 . . ?
C57 C56 H56A 110.8 . . ?
C57 C56 H56B 110.8 . . ?
C56 C57 H57A 111.1 . . ?
C56 C57 H57B 111.1 . . ?
C56 C57 C58 103.5(9) . . ?
H57A C57 H57B 109.0 . . ?
C58 C57 H57A 111.1 . . ?
C58 C57 H57B 111.1 . . ?
O4 C58 C57 104.0(9) . . ?
O4 C58 H58A 111.0 . . ?
O4 C58 H58B 111.0 . . ?
C57 C58 H58A 111.0 . . ?
C57 C58 H58B 111.0 . . ?
H58A C58 H58B 109.0 . . ?
C59 O5 Na1 127.0(8) . . ?
C59 O5 C62 108.4(7) . . ?
C62 O5 Na1 123.7(8) . . ?
O5 C59 H59A 110.0 . . ?
O5 C59 H59B 110.0 . . ?
O5 C59 C60 108.4(8) . . ?
H59A C59 H59B 108.4 . . ?
C60 C59 H59A 110.0 . . ?
C60 C59 H59B 110.0 . . ?
C59 C60 H60A 110.9 . . ?
C59 C60 H60B 110.9 . . ?
H60A C60 H60B 108.9 . . ?
C61 C60 C59 104.2(9) . . ?
C61 C60 H60A 110.9 . . ?
C61 C60 H60B 110.9 . . ?
C60 C61 H61A 110.6 . . ?
C60 C61 H61B 110.6 . . ?
C60 C61 C62 105.5(9) . . ?
H61A C61 H61B 108.8 . . ?
C62 C61 H61A 110.6 . . ?
C62 C61 H61B 110.6 . . ?
O5 C62 C61 105.7(8) . . ?
O5 C62 H62A 110.6 . . ?
O5 C62 H62B 110.6 . . ?
C61 C62 H62A 110.6 . . ?
C61 C62 H62B 110.6 . . ?
H62A C62 H62B 108.7 . . ?
C63 O6 Na1 119.6(14) . . ?
C63 O6 C66 105.5(11) . . ?
C66 O6 Na1 134.7(16) . . ?
O6 C63 H63A 109.9 . . ?
O6 C63 H63B 109.9 . . ?
O6 C63 C64 108.9(12) . . ?
H63A C63 H63B 108.3 . . ?
C64 C63 H63A 109.9 . . ?
C64 C63 H63B 109.9 . . ?
C63 C64 H64A 111.0 . . ?
C63 C64 H64B 111.0 . . ?
H64A C64 H64B 109.0 . . ?
C65 C64 C63 104.0(11) . . ?
C65 C64 H64A 111.0 . . ?
C65 C64 H64B 111.0 . . ?
C64 C65 H65A 111.3 . . ?
C64 C65 H65B 111.3 . . ?
C64 C65 C66 102.5(13) . . ?
H65A C65 H65B 109.2 . . ?
C66 C65 H65A 111.3 . . ?
C66 C65 H65B 111.3 . . ?
O6 C66 C65 104.1(14) . . ?
O6 C66 H66A 110.9 . . ?
O6 C66 H66B 110.9 . . ?
C65 C66 H66A 110.9 . . ?
C65 C66 H66B 110.9 . . ?
H66A C66 H66B 109.0 . . ?
C67 O7 Na1 131.5(6) . . ?
C67 O7 C70 109.9(5) . . ?
C70 O7 Na1 118.6(6) . . ?
O7 C67 H67A 110.7 . . ?
O7 C67 H67B 110.7 . . ?
O7 C67 C68 105.3(7) . . ?
H67A C67 H67B 108.8 . . ?
C68 C67 H67A 110.7 . . ?
C68 C67 H67B 110.7 . . ?
C67 C68 H68A 111.5 . . ?
C67 C68 H68B 111.5 . . ?
C67 C68 C69 101.4(7) . . ?
H68A C68 H68B 109.3 . . ?
C69 C68 H68A 111.5 . . ?
C69 C68 H68B 111.5 . . ?
C68 C69 H69A 111.3 . . ?
C68 C69 H69B 111.3 . . ?
H69A C69 H69B 109.2 . . ?
C70 C69 C68 102.3(8) . . ?
C70 C69 H69A 111.3 . . ?
C70 C69 H69B 111.3 . . ?
O7 C70 C69 106.2(7) . . ?
O7 C70 H70A 110.5 . . ?
O7 C70 H70B 110.5 . . ?
C69 C70 H70A 110.5 . . ?
C69 C70 H70B 110.5 . . ?
H70A C70 H70B 108.7 . . ?
C71 O8 Na1 131.8(6) . . ?
C71 O8 C74 102.8(5) . . ?
C74 O8 Na1 124.4(5) . . ?
O8 C71 H71A 110.3 . . ?
O8 C71 H71B 110.3 . . ?
O8 C71 C72 107.1(5) . . ?
H71A C71 H71B 108.6 . . ?
C72 C71 H71A 110.3 . . ?
C72 C71 H71B 110.3 . . ?
C71 C72 H72A 111.0 . . ?
C71 C72 H72B 111.0 . . ?
H72A C72 H72B 109.0 . . ?
C73 C72 C71 103.9(5) . . ?
C73 C72 H72A 111.0 . . ?
C73 C72 H72B 111.0 . . ?
C72 C73 H73A 111.8 . . ?
C72 C73 H73B 111.8 . . ?
H73A C73 H73B 109.5 . . ?
C74 C73 C72 99.8(7) . . ?
C74 C73 H73A 111.8 . . ?
C74 C73 H73B 111.8 . . ?
O8 C74 C73 103.8(7) . . ?
O8 C74 H74A 111.0 . . ?
O8 C74 H74B 111.0 . . ?
C73 C74 H74A 111.0 . . ?
C73 C74 H74B 111.0 . . ?
H74A C74 H74B 109.0 . . ?
C75 O9 Na1 120.4(8) . . ?
C78 O9 Na1 130.5(7) . . ?
C78 O9 C75 108.9(7) . . ?
O9 C75 H75A 110.6 . . ?
O9 C75 H75B 110.6 . . ?
O9 C75 C76 105.9(7) . . ?
H75A C75 H75B 108.7 . . ?
C76 C75 H75A 110.6 . . ?
C76 C75 H75B 110.6 . . ?
C75 C76 H76A 111.4 . . ?
C75 C76 H76B 111.4 . . ?
H76A C76 H76B 109.2 . . ?
C77 C76 C75 102.1(8) . . ?
C77 C76 H76A 111.4 . . ?
C77 C76 H76B 111.4 . . ?
C76 C77 H77A 111.0 . . ?
C76 C77 H77B 111.0 . . ?
H77A C77 H77B 109.0 . . ?
C78 C77 C76 103.6(7) . . ?
C78 C77 H77A 111.0 . . ?
C78 C77 H77B 111.0 . . ?
O9 C78 C77 108.6(7) . . ?
O9 C78 H78A 110.0 . . ?
O9 C78 H78B 110.0 . . ?
C77 C78 H78A 110.0 . . ?
C77 C78 H78B 110.0 . . ?
H78A C78 H78B 108.4 . . ?
C55A O4A Na1 120.3(6) . . ?
C55A O4A C58A 109.9(8) . . ?
C58A O4A Na1 128.7(7) . . ?
O4A C55A H55C 110.0 . . ?
O4A C55A H55D 110.0 . . ?
O4A C55A C56A 108.2(8) . . ?
H55C C55A H55D 108.4 . . ?
C56A C55A H55C 110.0 . . ?
C56A C55A H55D 110.0 . . ?
C55A C56A H56C 111.4 . . ?
C55A C56A H56D 111.4 . . ?
C55A C56A C57A 102.0(10) . . ?
H56C C56A H56D 109.2 . . ?
C57A C56A H56C 111.4 . . ?
C57A C56A H56D 111.4 . . ?
C56A C57A H57C 111.3 . . ?
C56A C57A H57D 111.3 . . ?
C56A C57A C58A 102.3(10) . . ?
H57C C57A H57D 109.2 . . ?
C58A C57A H57C 111.3 . . ?
C58A C57A H57D 111.3 . . ?
O4A C58A C57A 103.6(9) . . ?
O4A C58A H58C 111.0 . . ?
O4A C58A H58D 111.0 . . ?
C57A C58A H58C 111.0 . . ?
C57A C58A H58D 111.0 . . ?
H58C C58A H58D 109.0 . . ?
C59A O5A Na1 128.2(13) . . ?
C59A O5A C62A 105.1(11) . . ?
C62A O5A Na1 124.7(11) . . ?
O5A C59A H59C 110.7 . . ?
O5A C59A H59D 110.7 . . ?
O5A C59A C60A 105.0(11) . . ?
H59C C59A H59D 108.8 . . ?
C60A C59A H59C 110.7 . . ?
C60A C59A H59D 110.7 . . ?
C59A C60A H60C 110.9 . . ?
C59A C60A H60D 110.9 . . ?
H60C C60A H60D 109.0 . . ?
C61A C60A C59A 104.1(11) . . ?
C61A C60A H60C 110.9 . . ?
C61A C60A H60D 110.9 . . ?
C60A C61A H61C 110.8 . . ?
C60A C61A H61D 110.8 . . ?
C60A C61A C62A 104.9(11) . . ?
H61C C61A H61D 108.8 . . ?
C62A C61A H61C 110.8 . . ?
C62A C61A H61D 110.8 . . ?
O5A C62A C61A 105.8(12) . . ?
O5A C62A H62C 110.6 . . ?
O5A C62A H62D 110.6 . . ?
C61A C62A H62C 110.6 . . ?
C61A C62A H62D 110.6 . . ?
H62C C62A H62D 108.7 . . ?
C63A O6A Na1 124.5(9) . . ?
C63A O6A C66A 106.4(7) . . ?
C66A O6A Na1 127.5(9) . . ?
O6A C63A H63C 110.8 . . ?
O6A C63A H63D 110.8 . . ?
O6A C63A C64A 104.7(8) . . ?
H63C C63A H63D 108.9 . . ?
C64A C63A H63C 110.8 . . ?
C64A C63A H63D 110.8 . . ?
C63A C64A H64C 111.6 . . ?
C63A C64A H64D 111.7 . . ?
C63A C64A C65A 100.6(7) . . ?
H64C C64A H64D 109.4 . . ?
C65A C64A H64C 111.7 . . ?
C65A C64A H64D 111.7 . . ?
C64A C65A H65C 112.3 . . ?
C64A C65A H65D 112.3 . . ?
H65C C65A H65D 109.9 . . ?
C66A C65A C64A 97.3(9) . . ?
C66A C65A H65C 112.3 . . ?
C66A C65A H65D 112.3 . . ?
O6A C66A C65A 109.2(8) . . ?
O6A C66A H66C 109.8 . . ?
O6A C66A H66D 109.8 . . ?
C65A C66A H66C 109.8 . . ?
C65A C66A H66D 109.8 . . ?
H66C C66A H66D 108.3 . . ?
C67A O7A Na1 131(2) . . ?
C67A O7A C70A 107.1(13) . . ?
C70A O7A Na1 121(2) . . ?
O7A C67A H67C 110.0 . . ?
O7A C67A H67D 110.0 . . ?
O7A C67A C68A 108.2(15) . . ?
H67C C67A H67D 108.4 . . ?
C68A C67A H67C 110.0 . . ?
C68A C67A H67D 110.0 . . ?
C67A C68A H68C 111.6 . . ?
C67A C68A H68D 111.6 . . ?
C67A C68A C69A 100.9(17) . . ?
H68C C68A H68D 109.4 . . ?
C69A C68A H68C 111.6 . . ?
C69A C68A H68D 111.6 . . ?
C68A C69A H69C 111.7 . . ?
C68A C69A H69D 111.7 . . ?
H69C C69A H69D 109.5 . . ?
C70A C69A C68A 100.1(17) . . ?
C70A C69A H69C 111.7 . . ?
C70A C69A H69D 111.7 . . ?
O7A C70A C69A 107.5(17) . . ?
O7A C70A H70C 110.2 . . ?
O7A C70A H70D 110.2 . . ?
C69A C70A H70C 110.2 . . ?
C69A C70A H70D 110.2 . . ?
H70C C70A H70D 108.5 . . ?
C71A O8A Na1 130(3) . . ?
C71A O8A C74A 108.7(15) . . ?
C74A O8A Na1 112.6(17) . . ?
O8A C71A H71C 110.0 . . ?
O8A C71A H71D 110.0 . . ?
O8A C71A C72A 108.6(13) . . ?
H71C C71A H71D 108.4 . . ?
C72A C71A H71C 110.0 . . ?
C72A C71A H71D 110.0 . . ?
C71A C72A H72C 110.9 . . ?
C71A C72A H72D 110.9 . . ?
H72C C72A H72D 108.9 . . ?
C73A C72A C71A 104.4(15) . . ?
C73A C72A H72C 110.9 . . ?
C73A C72A H72D 110.9 . . ?
C72A C73A H73C 111.2 . . ?
C72A C73A H73D 111.2 . . ?
H73C C73A H73D 109.1 . . ?
C74A C73A C72A 102.8(16) . . ?
C74A C73A H73C 111.2 . . ?
C74A C73A H73D 111.2 . . ?
O8A C74A C73A 107.5(15) . . ?
O8A C74A H74C 110.2 . . ?
O8A C74A H74D 110.2 . . ?
C73A C74A H74C 110.2 . . ?
C73A C74A H74D 110.2 . . ?
H74C C74A H74D 108.5 . . ?
C75A O9A Na1 120.8(13) . . ?
C78A O9A Na1 132.0(14) . . ?
C78A O9A C75A 107.1(10) . . ?
O9A C75A H75C 109.8 . . ?
O9A C75A H75D 109.8 . . ?
O9A C75A C76A 109.5(11) . . ?
H75C C75A H75D 108.2 . . ?
C76A C75A H75C 109.8 . . ?
C76A C75A H75D 109.8 . . ?
C75A C76A H76C 111.5 . . ?
C75A C76A H76D 111.5 . . ?
H76C C76A H76D 109.3 . . ?
C77A C76A C75A 101.4(11) . . ?
C77A C76A H76C 111.5 . . ?
C77A C76A H76D 111.5 . . ?
C76A C77A H77C 111.5 . . ?
C76A C77A H77D 111.5 . . ?
C76A C77A C78A 101.4(11) . . ?
H77C C77A H77D 109.3 . . ?
C78A C77A H77C 111.5 . . ?
C78A C77A H77D 111.5 . . ?
O9A C78A C77A 108.4(12) . . ?
O9A C78A H78C 110.0 . . ?
O9A C78A H78D 110.0 . . ?
C77A C78A H78C 110.0 . . ?
C77A C78A H78D 110.0 . . ?
H78C C78A H78D 108.4 . . ?
C87A O10A C84A 103.7(13) . . ?
O10A C84A H84C 110.5 . . ?
O10A C84A H84D 110.5 . . ?
O10A C84A C85A 106.1(13) . . ?
H84C C84A H84D 108.7 . . ?
C85A C84A H84C 110.5 . . ?
C85A C84A H84D 110.5 . . ?
C84A C85A H85C 112.1 . . ?
C84A C85A H85D 112.1 . . ?
H85C C85A H85D 109.7 . . ?
C86A C85A C84A 98.6(14) . . ?
C86A C85A H85C 112.1 . . ?
C86A C85A H85D 112.1 . . ?
C85A C86A H86C 112.2 . . ?
C85A C86A H86D 112.2 . . ?
C85A C86A C87A 97.6(12) . . ?
H86C C86A H86D 109.8 . . ?
C87A C86A H86C 112.2 . . ?
C87A C86A H86D 112.2 . . ?
O10A C87A C86A 109.7(12) . . ?
O10A C87A H87C 109.7 . . ?
O10A C87A H87D 109.7 . . ?
C86A C87A H87C 109.7 . . ?
C86A C87A H87D 109.7 . . ?
H87C C87A H87D 108.2 . . ?
C79A O11A C82A 103.3(13) . . ?
O11A C79A H79C 110.8 . . ?
O11A C79A H79D 110.8 . . ?
O11A C79A C80A 104.6(15) . . ?
H79C C79A H79D 108.9 . . ?
C80A C79A H79C 110.8 . . ?
C80A C79A H79D 110.8 . . ?
C79A C80A H80C 113.2 . . ?
C79A C80A H80D 113.2 . . ?
H80C C80A H80D 110.6 . . ?
C81A C80A C79A 92.2(15) . . ?
C81A C80A H80C 113.2 . . ?
C81A C80A H80D 113.2 . . ?
C80A C81A H81C 112.5 . . ?
C80A C81A H81D 112.5 . . ?
C80A C81A C82A 96.2(15) . . ?
H81C C81A H81D 110.0 . . ?
C82A C81A H81C 112.5 . . ?
C82A C81A H81D 112.5 . . ?
O11A C82A C81A 106.5(13) . . ?
O11A C82A H82C 110.4 . . ?
O11A C82A H82D 110.4 . . ?
C81A C82A H82C 110.4 . . ?
C81A C82A H82D 110.4 . . ?
H82C C82A H82D 108.6 . . ?

loop_
_geom_bond_atom_site_label_1
_geom_bond_atom_site_label_2
_geom_bond_distance
_geom_bond_site_symmetry_2
_geom_bond_publ_flag
Dy1 H1A 2.41(4) . ?
Dy1 H1B 2.30(4) . ?
Dy1 H1C 2.41(4) . ?
Dy1 O1 2.1438(19) . ?
Dy1 O2 2.109(2) . ?
Dy1 O3 2.1264(19) . ?
B1 H1A 1.15(4) . ?
B1 H1B 1.11(4) . ?
B1 H1C 1.12(4) . ?
B1 H1D 1.10(4) . ?
O1 C1 1.360(4) . ?
O2 C19 1.347(4) . ?
O3 C37 1.340(4) . ?
C1 C2 1.421(4) . ?
C1 C6 1.426(4) . ?
C2 C3 1.390(4) . ?
C2 C7 1.540(4) . ?
C3 H3 0.9500 . ?
C3 C4 1.384(4) . ?
C4 C5 1.387(4) . ?
C4 C11 1.536(4) . ?
C5 H5 0.9500 . ?
C5 C6 1.397(4) . ?
C6 C15 1.543(4) . ?
C7 C8 1.536(6) . ?
C7 C9 1.531(5) . ?
C7 C10 1.537(5) . ?
C8 H8A 0.9800 . ?
C8 H8B 0.9800 . ?
C8 H8C 0.9800 . ?
C9 H9A 0.9800 . ?
C9 H9B 0.9800 . ?
C9 H9C 0.9800 . ?
C10 H10A 0.9800 . ?
C10 H10B 0.9800 . ?
C10 H10C 0.9800 . ?
C11 C12 1.532(5) . ?
C11 C13 1.532(6) . ?
C11 C14 1.523(5) . ?
C12 H12A 0.9800 . ?
C12 H12B 0.9800 . ?
C12 H12C 0.9800 . ?
C13 H13A 0.9800 . ?
C13 H13B 0.9800 . ?
C13 H13C 0.9800 . ?
C14 H14A 0.9800 . ?
C14 H14B 0.9800 . ?
C14 H14C 0.9800 . ?
C15 C16 1.539(4) . ?
C15 C17 1.533(5) . ?
C15 C18 1.530(5) . ?
C16 H16A 0.9800 . ?
C16 H16B 0.9800 . ?
C16 H16C 0.9800 . ?
C17 H17A 0.9800 . ?
C17 H17B 0.9800 . ?
C17 H17C 0.9800 . ?
C18 H18A 0.9800 . ?
C18 H18B 0.9800 . ?
C18 H18C 0.9800 . ?
C19 C20 1.423(5) . ?
C19 C24 1.426(5) . ?
C20 C21 1.401(5) . ?
C20 C25 1.535(5) . ?
C21 H21 0.9500 . ?
C21 C22 1.383(6) . ?
C22 C23 1.392(6) . ?
C22 C29A 1.530(6) . ?
C23 H23 0.9500 . ?
C23 C24 1.390(5) . ?
C24 C33 1.538(6) . ?
C25 C26 1.542(5) . ?
C25 C27 1.533(5) . ?
C25 C28 1.531(5) . ?
C26 H26A 0.9800 . ?
C26 H26B 0.9800 . ?
C26 H26C 0.9800 . ?
C27 H27A 0.9800 . ?
C27 H27B 0.9800 . ?
C27 H27C 0.9800 . ?
C28 H28A 0.9800 . ?
C28 H28B 0.9800 . ?
C28 H28C 0.9800 . ?
C33 C34 1.544(6) . ?
C33 C35 1.535(6) . ?
C33 C36 1.538(6) . ?
C34 H34A 0.9800 . ?
C34 H34B 0.9800 . ?
C34 H34C 0.9800 . ?
C35 H35A 0.9800 . ?
C35 H35B 0.9800 . ?
C35 H35C 0.9800 . ?
C36 H36A 0.9800 . ?
C36 H36B 0.9800 . ?
C36 H36C 0.9800 . ?
C37 C38 1.419(4) . ?
C37 C42 1.426(5) . ?
C38 C39 1.395(5) . ?
C38 C43 1.542(5) . ?
C39 H39 0.9500 . ?
C39 C40 1.385(5) . ?
C40 C41 1.387(5) . ?
C40 C47 1.531(5) . ?
C41 H41 0.9500 . ?
C41 C42 1.383(5) . ?
C42 C51 1.533(5) . ?
C43 C44 1.538(5) . ?
C43 C45 1.533(5) . ?
C43 C46 1.540(5) . ?
C44 H44A 0.9800 . ?
C44 H44B 0.9800 . ?
C44 H44C 0.9800 . ?
C45 H45A 0.9800 . ?
C45 H45B 0.9800 . ?
C45 H45C 0.9800 . ?
C46 H46A 0.9800 . ?
C46 H46B 0.9800 . ?
C46 H46C 0.9800 . ?
C47 C48 1.547(6) . ?
C47 C49 1.532(6) . ?
C47 C50 1.539(6) . ?
C48 H48A 0.9800 . ?
C48 H48B 0.9800 . ?
C48 H48C 0.9800 . ?
C49 H49A 0.9800 . ?
C49 H49B 0.9800 . ?
C49 H49C 0.9800 . ?
C50 H50A 0.9800 . ?
C50 H50B 0.9800 . ?
C50 H50C 0.9800 . ?
C51 C52 1.535(5) . ?
C51 C53 1.526(5) . ?
C51 C54 1.543(7) . ?
C52 H52A 0.9800 . ?
C52 H52B 0.9800 . ?
C52 H52C 0.9800 . ?
C53 H53A 0.9800 . ?
C53 H53B 0.9800 . ?
C53 H53C 0.9800 . ?
C54 H54A 0.9800 . ?
C54 H54B 0.9800 . ?
C54 H54C 0.9800 . ?
C29A C30A 1.540(8) . ?
C29A C31A 1.532(7) . ?
C29A C32A 1.548(9) . ?
C30A H30A 0.9800 . ?
C30A H30B 0.9800 . ?
C30A H30C 0.9800 . ?
C31A H31A 0.9800 . ?
C31A H31B 0.9800 . ?
C31A H31C 0.9800 . ?
C32A H32A 0.9800 . ?
C32A H32B 0.9800 . ?
C32A H32C 0.9800 . ?
Na1 O4 2.392(7) . ?
Na1 O5 2.400(8) . ?
Na1 O6 2.438(12) . ?
Na1 O7 2.417(5) . ?
Na1 O8 2.408(5) . ?
Na1 O9 2.425(7) . ?
Na1 O4A 2.382(8) . ?
Na1 O5A 2.393(11) . ?
Na1 O6A 2.440(7) . ?
Na1 O7A 2.416(14) . ?
Na1 O8A 2.404(14) . ?
Na1 O9A 2.414(11) . ?
O10 C84 1.408(13) . ?
O10 C87 1.385(13) . ?
C84 H84A 0.9900 . ?
C84 H84B 0.9900 . ?
C84 C85 1.545(13) . ?
C85 H85A 0.9900 . ?
C85 H85B 0.9900 . ?
C85 C86 1.465(13) . ?
C86 H86A 0.9900 . ?
C86 H86B 0.9900 . ?
C86 C87 1.479(13) . ?
C87 H87A 0.9900 . ?
C87 H87B 0.9900 . ?
O11 C79 1.379(13) . ?
O11 C82 1.386(12) . ?
C79 H79A 0.9900 . ?
C79 H79B 0.9900 . ?
C79 C80 1.492(12) . ?
C80 H80A 0.9900 . ?
C80 H80B 0.9900 . ?
C80 C81 1.462(12) . ?
C81 H81A 0.9900 . ?
C81 H81B 0.9900 . ?
C81 C82 1.577(12) . ?
C82 H82A 0.9900 . ?
C82 H82B 0.9900 . ?
O4 C55 1.410(10) . ?
O4 C58 1.416(11) . ?
C55 H55A 0.9900 . ?
C55 H55B 0.9900 . ?
C55 C56 1.476(13) . ?
C56 H56A 0.9900 . ?
C56 H56B 0.9900 . ?
C56 C57 1.488(13) . ?
C57 H57A 0.9900 . ?
C57 H57B 0.9900 . ?
C57 C58 1.500(11) . ?
C58 H58A 0.9900 . ?
C58 H58B 0.9900 . ?
O5 C59 1.413(9) . ?
O5 C62 1.422(9) . ?
C59 H59A 0.9900 . ?
C59 H59B 0.9900 . ?
C59 C60 1.523(11) . ?
C60 H60A 0.9900 . ?
C60 H60B 0.9900 . ?
C60 C61 1.458(11) . ?
C61 H61A 0.9900 . ?
C61 H61B 0.9900 . ?
C61 C62 1.504(11) . ?
C62 H62A 0.9900 . ?
C62 H62B 0.9900 . ?
O6 C63 1.411(13) . ?
O6 C66 1.435(13) . ?
C63 H63A 0.9900 . ?
C63 H63B 0.9900 . ?
C63 C64 1.494(12) . ?
C64 H64A 0.9900 . ?
C64 H64B 0.9900 . ?
C64 C65 1.481(13) . ?
C65 H65A 0.9900 . ?
C65 H65B 0.9900 . ?
C65 C66 1.502(14) . ?
C66 H66A 0.9900 . ?
C66 H66B 0.9900 . ?
O7 C67 1.430(9) . ?
O7 C70 1.437(9) . ?
C67 H67A 0.9900 . ?
C67 H67B 0.9900 . ?
C67 C68 1.494(9) . ?
C68 H68A 0.9900 . ?
C68 H68B 0.9900 . ?
C68 C69 1.539(10) . ?
C69 H69A 0.9900 . ?
C69 H69B 0.9900 . ?
C69 C70 1.474(10) . ?
C70 H70A 0.9900 . ?
C70 H70B 0.9900 . ?
O8 C71 1.393(7) . ?
O8 C74 1.432(7) . ?
C71 H71A 0.9900 . ?
C71 H71B 0.9900 . ?
C71 C72 1.536(7) . ?
C72 H72A 0.9900 . ?
C72 H72B 0.9900 . ?
C72 C73 1.511(9) . ?
C73 H73A 0.9900 . ?
C73 H73B 0.9900 . ?
C73 C74 1.510(9) . ?
C74 H74A 0.9900 . ?
C74 H74B 0.9900 . ?
O9 C75 1.430(10) . ?
O9 C78 1.390(9) . ?
C75 H75A 0.9900 . ?
C75 H75B 0.9900 . ?
C75 C76 1.501(10) . ?
C76 H76A 0.9900 . ?
C76 H76B 0.9900 . ?
C76 C77 1.490(10) . ?
C77 H77A 0.9900 . ?
C77 H77B 0.9900 . ?
C77 C78 1.479(10) . ?
C78 H78A 0.9900 . ?
C78 H78B 0.9900 . ?
O4A C55A 1.390(10) . ?
O4A C58A 1.394(9) . ?
C55A H55C 0.9900 . ?
C55A H55D 0.9900 . ?
C55A C56A 1.480(11) . ?
C56A H56C 0.9900 . ?
C56A H56D 0.9900 . ?
C56A C57A 1.497(13) . ?
C57A H57C 0.9900 . ?
C57A H57D 0.9900 . ?
C57A C58A 1.500(13) . ?
C58A H58C 0.9900 . ?
C58A H58D 0.9900 . ?
O5A C59A 1.406(12) . ?
O5A C62A 1.410(12) . ?
C59A H59C 0.9900 . ?
C59A H59D 0.9900 . ?
C59A C60A 1.515(14) . ?
C60A H60C 0.9900 . ?
C60A H60D 0.9900 . ?
C60A C61A 1.485(13) . ?
C61A H61C 0.9900 . ?
C61A H61D 0.9900 . ?
C61A C62A 1.490(13) . ?
C62A H62C 0.9900 . ?
C62A H62D 0.9900 . ?
O6A C63A 1.412(9) . ?
O6A C66A 1.422(9) . ?
C63A H63C 0.9900 . ?
C63A H63D 0.9900 . ?
C63A C64A 1.505(10) . ?
C64A H64C 0.9900 . ?
C64A H64D 0.9900 . ?
C64A C65A 1.513(10) . ?
C65A H65C 0.9900 . ?
C65A H65D 0.9900 . ?
C65A C66A 1.491(11) . ?
C66A H66C 0.9900 . ?
C66A H66D 0.9900 . ?
O7A C67A 1.409(14) . ?
O7A C70A 1.412(14) . ?
C67A H67C 0.9900 . ?
C67A H67D 0.9900 . ?
C67A C68A 1.498(14) . ?
C68A H68C 0.9900 . ?
C68A H68D 0.9900 . ?
C68A C69A 1.511(15) . ?
C69A H69C 0.9900 . ?
C69A H69D 0.9900 . ?
C69A C70A 1.490(14) . ?
C70A H70C 0.9900 . ?
C70A H70D 0.9900 . ?
O8A C71A 1.398(14) . ?
O8A C74A 1.407(14) . ?
C71A H71C 0.9900 . ?
C71A H71D 0.9900 . ?
C71A C72A 1.498(14) . ?
C72A H72C 0.9900 . ?
C72A H72D 0.9900 . ?
C72A C73A 1.492(14) . ?
C73A H73C 0.9900 . ?
C73A H73D 0.9900 . ?
C73A C74A 1.489(14) . ?
C74A H74C 0.9900 . ?
C74A H74D 0.9900 . ?
O9A C75A 1.397(13) . ?
O9A C78A 1.380(12) . ?
C75A H75C 0.9900 . ?
C75A H75D 0.9900 . ?
C75A C76A 1.509(13) . ?
C76A H76C 0.9900 . ?
C76A H76D 0.9900 . ?
C76A C77A 1.489(13) . ?
C77A H77C 0.9900 . ?
C77A H77D 0.9900 . ?
C77A C78A 1.496(13) . ?
C78A H78C 0.9900 . ?
C78A H78D 0.9900 . ?
O10A C84A 1.393(13) . ?
O10A C87A 1.390(13) . ?
C84A H84C 0.9900 . ?
C84A H84D 0.9900 . ?
C84A C85A 1.500(13) . ?
C85A H85C 0.9900 . ?
C85A H85D 0.9900 . ?
C85A C86A 1.456(13) . ?
C86A H86C 0.9900 . ?
C86A H86D 0.9900 . ?
C86A C87A 1.541(13) . ?
C87A H87C 0.9900 . ?
C87A H87D 0.9900 . ?
O11A C79A 1.407(13) . ?
O11A C82A 1.411(14) . ?
C79A H79C 0.9900 . ?
C79A H79D 0.9900 . ?
C79A C80A 1.534(14) . ?
C80A H80C 0.9900 . ?
C80A H80D 0.9900 . ?
C80A C81A 1.488(14) . ?
C81A H81C 0.9900 . ?
C81A H81D 0.9900 . ?
C81A C82A 1.525(14) . ?
C82A H82C 0.9900 . ?
C82A H82D 0.9900 . ?

loop_
_geom_torsion_atom_site_label_1
_geom_torsion_atom_site_label_2
_geom_torsion_atom_site_label_3
_geom_torsion_atom_site_label_4
_geom_torsion
_geom_torsion_site_symmetry_1
_geom_torsion_site_symmetry_2
_geom_torsion_site_symmetry_3
_geom_torsion_site_symmetry_4
_geom_torsion_publ_flag
Dy1 O3 C37 C38 90.5(9) . . . . ?
Dy1 O3 C37 C42 -91.0(9) . . . . ?
O1 C1 C2 C3 176.2(3) . . . . ?
O1 C1 C2 C7 -2.8(5) . . . . ?
O1 C1 C6 C5 -177.2(3) . . . . ?
O1 C1 C6 C15 7.4(4) . . . . ?
O2 C19 C20 C21 175.8(3) . . . . ?
O2 C19 C20 C25 -5.5(5) . . . . ?
O2 C19 C24 C23 -175.7(3) . . . . ?
O2 C19 C24 C33 6.9(5) . . . . ?
O3 C37 C38 C39 -169.5(3) . . . . ?
O3 C37 C38 C43 14.4(5) . . . . ?
O3 C37 C42 C41 169.5(3) . . . . ?
O3 C37 C42 C51 -15.4(5) . . . . ?
C1 C2 C3 C4 1.6(5) . . . . ?
C1 C2 C7 C8 73.1(4) . . . . ?
C1 C2 C7 C9 -50.1(5) . . . . ?
C1 C2 C7 C10 -168.2(4) . . . . ?
C1 C6 C15 C16 -176.3(3) . . . . ?
C1 C6 C15 C17 -56.8(4) . . . . ?
C1 C6 C15 C18 65.4(4) . . . . ?
C2 C1 C6 C5 2.6(4) . . . . ?
C2 C1 C6 C15 -172.8(3) . . . . ?
C2 C3 C4 C5 1.5(5) . . . . ?
C2 C3 C4 C11 178.9(3) . . . . ?
C3 C2 C7 C8 -105.8(4) . . . . ?
C3 C2 C7 C9 130.9(3) . . . . ?
C3 C2 C7 C10 12.8(5) . . . . ?
C3 C4 C5 C6 -2.6(5) . . . . ?
C3 C4 C11 C12 12.7(5) . . . . ?
C3 C4 C11 C13 -107.5(4) . . . . ?
C3 C4 C11 C14 133.4(4) . . . . ?
C4 C5 C6 C1 0.5(5) . . . . ?
C4 C5 C6 C15 176.2(3) . . . . ?
C5 C4 C11 C12 -170.0(3) . . . . ?
C5 C4 C11 C13 69.8(4) . . . . ?
C5 C4 C11 C14 -49.3(5) . . . . ?
C5 C6 C15 C16 8.3(4) . . . . ?
C5 C6 C15 C17 127.7(3) . . . . ?
C5 C6 C15 C18 -110.0(3) . . . . ?
C6 C1 C2 C3 -3.6(4) . . . . ?
C6 C1 C2 C7 177.4(3) . . . . ?
C7 C2 C3 C4 -179.4(3) . . . . ?
C11 C4 C5 C6 180.0(3) . . . . ?
C19 C20 C21 C22 0.9(6) . . . . ?
C19 C20 C25 C26 -174.1(3) . . . . ?
C19 C20 C25 C27 -55.1(4) . . . . ?
C19 C20 C25 C28 66.3(4) . . . . ?
C19 C24 C33 C34 176.3(4) . . . . ?
C19 C24 C33 C35 -65.5(4) . . . . ?
C19 C24 C33 C36 58.8(5) . . . . ?
C20 C19 C24 C23 3.9(5) . . . . ?
C20 C19 C24 C33 -173.5(3) . . . . ?
C20 C21 C22 C23 1.9(6) . . . . ?
C20 C21 C22 C29A 179.4(4) . . . . ?
C21 C20 C25 C26 4.6(4) . . . . ?
C21 C20 C25 C27 123.6(4) . . . . ?
C21 C20 C25 C28 -115.0(4) . . . . ?
C21 C22 C23 C24 -1.9(6) . . . . ?
C21 C22 C29A C30A 175.0(5) . . . . ?
C21 C22 C29A C31A -65.3(7) . . . . ?
C21 C22 C29A C32A 53.9(5) . . . . ?
C22 C23 C24 C19 -1.0(6) . . . . ?
C22 C23 C24 C33 176.4(4) . . . . ?
C23 C22 C29A C30A -7.7(7) . . . . ?
C23 C22 C29A C31A 112.0(6) . . . . ?
C23 C22 C29A C32A -128.9(5) . . . . ?
C23 C24 C33 C34 -1.0(6) . . . . ?
C23 C24 C33 C35 117.2(4) . . . . ?
C23 C24 C33 C36 -118.5(4) . . . . ?
C24 C19 C20 C21 -3.8(5) . . . . ?
C24 C19 C20 C25 174.9(3) . . . . ?
C25 C20 C21 C22 -177.9(4) . . . . ?
C37 C38 C39 C40 -3.8(5) . . . . ?
C37 C38 C43 C44 50.3(4) . . . . ?
C37 C38 C43 C45 -72.7(4) . . . . ?
C37 C38 C43 C46 167.5(3) . . . . ?
C37 C42 C51 C52 -173.9(4) . . . . ?
C37 C42 C51 C53 66.2(5) . . . . ?
C37 C42 C51 C54 -56.0(4) . . . . ?
C38 C37 C42 C41 -12.0(5) . . . . ?
C38 C37 C42 C51 163.2(3) . . . . ?
C38 C39 C40 C41 -4.3(5) . . . . ?
C38 C39 C40 C47 177.8(3) . . . . ?
C39 C38 C43 C44 -125.8(3) . . . . ?
C39 C38 C43 C45 111.2(3) . . . . ?
C39 C38 C43 C46 -8.6(4) . . . . ?
C39 C40 C41 C42 4.3(6) . . . . ?
C39 C40 C47 C48 0.6(6) . . . . ?
C39 C40 C47 C49 120.8(4) . . . . ?
C39 C40 C47 C50 -119.4(4) . . . . ?
C40 C41 C42 C37 3.8(6) . . . . ?
C40 C41 C42 C51 -171.5(4) . . . . ?
C41 C40 C47 C48 -177.3(4) . . . . ?
C41 C40 C47 C49 -57.1(5) . . . . ?
C41 C40 C47 C50 62.8(5) . . . . ?
C41 C42 C51 C52 1.1(6) . . . . ?
C41 C42 C51 C53 -118.7(4) . . . . ?
C41 C42 C51 C54 119.1(4) . . . . ?
C42 C37 C38 C39 12.0(5) . . . . ?
C42 C37 C38 C43 -164.2(3) . . . . ?
C43 C38 C39 C40 172.4(3) . . . . ?
C47 C40 C41 C42 -177.7(4) . . . . ?
C29A C22 C23 C24 -179.2(4) . . . . ?
Na1 O4 C55 C56 139.0(14) . . . . ?
Na1 O4 C58 C57 -129.3(10) . . . . ?
Na1 O5 C59 C60 158.2(14) . . . . ?
Na1 O5 C62 C61 -145.1(14) . . . . ?
Na1 O6 C63 C64 158(2) . . . . ?
Na1 O6 C66 C65 -140(3) . . . . ?
Na1 O7 C67 C68 164.0(14) . . . . ?
Na1 O7 C70 C69 170.9(13) . . . . ?
Na1 O8 C71 C72 -135.8(9) . . . . ?
Na1 O8 C74 C73 121.7(9) . . . . ?
Na1 O9 C75 C76 157.6(11) . . . . ?
Na1 O9 C78 C77 -177.8(11) . . . . ?
Na1 O4A C55A C56A 164.3(10) . . . . ?
Na1 O4A C58A C57A -141.7(12) . . . . ?
Na1 O5A C59A C60A -157(2) . . . . ?
Na1 O5A C62A C61A 157(2) . . . . ?
Na1 O6A C63A C64A 146.0(12) . . . . ?
Na1 O6A C66A C65A -175.1(13) . . . . ?
Na1 O7A C67A C68A 179(5) . . . . ?
Na1 O7A C70A C69A -154(5) . . . . ?
Na1 O8A C71A C72A -150(4) . . . . ?
Na1 O8A C74A C73A 173(4) . . . . ?
Na1 O9A C75A C76A -176(2) . . . . ?
Na1 O9A C78A C77A -163(3) . . . . ?
O10 C84 C85 C86 -51(2) . . . . ?
C84 O10 C87 C86 -18(3) . . . . ?
C84 C85 C86 C87 37(3) . . . . ?
C85 C86 C87 O10 -14(3) . . . . ?
C87 O10 C84 C85 43(3) . . . . ?
O11 C79 C80 C81 -29(3) . . . . ?
C79 O11 C82 C81 32(2) . . . . ?
C79 C80 C81 C82 44(2) . . . . ?
C80 C81 C82 O11 -48.7(19) . . . . ?
C82 O11 C79 C80 -4(3) . . . . ?
O4 C55 C56 C57 5(2) . . . . ?
C55 O4 C58 C57 37.8(16) . . . . ?
C55 C56 C57 C58 17(2) . . . . ?
C56 C57 C58 O4 -33.7(18) . . . . ?
C58 O4 C55 C56 -27(2) . . . . ?
O5 C59 C60 C61 -7.4(18) . . . . ?
C59 O5 C62 C61 24(2) . . . . ?
C59 C60 C61 C62 21.6(18) . . . . ?
C60 C61 C62 O5 -29(2) . . . . ?
C62 O5 C59 C60 -10.9(19) . . . . ?
O6 C63 C64 C65 -5(3) . . . . ?
C63 O6 C66 C65 35(3) . . . . ?
C63 C64 C65 C66 26(3) . . . . ?
C64 C65 C66 O6 -38(3) . . . . ?
C66 O6 C63 C64 -19(4) . . . . ?
O7 C67 C68 C69 32.8(17) . . . . ?
C67 O7 C70 C69 -9.6(18) . . . . ?
C67 C68 C69 C70 -38.0(18) . . . . ?
C68 C69 C70 O7 29.6(19) . . . . ?
C70 O7 C67 C68 -15.5(17) . . . . ?
O8 C71 C72 C73 -6.1(12) . . . . ?
C71 O8 C74 C73 -48.2(13) . . . . ?
C71 C72 C73 C74 -21.6(12) . . . . ?
C72 C73 C74 O8 42.7(13) . . . . ?
C74 O8 C71 C72 33.1(11) . . . . ?
O9 C75 C76 C77 30.8(16) . . . . ?
C75 O9 C78 C77 -3.3(16) . . . . ?
C75 C76 C77 C78 -31.9(15) . . . . ?
C76 C77 C78 O9 22.8(16) . . . . ?
C78 O9 C75 C76 -17.6(17) . . . . ?
O4A C55A C56A C57A -18(2) . . . . ?
C55A O4A C58A C57A 26.5(19) . . . . ?
C55A C56A C57A C58A 33(2) . . . . ?
C56A C57A C58A O4A -36.9(19) . . . . ?
C58A O4A C55A C56A -5(2) . . . . ?
O5A C59A C60A C61A -24(3) . . . . ?
C59A O5A C62A C61A -38(3) . . . . ?
C59A C60A C61A C62A 1(3) . . . . ?
C60A C61A C62A O5A 22(3) . . . . ?
C62A O5A C59A C60A 38(3) . . . . ?
O6A C63A C64A C65A 41.9(14) . . . . ?
C63A O6A C66A C65A -9(2) . . . . ?
C63A C64A C65A C66A -44.0(13) . . . . ?
C64A C65A C66A O6A 33.8(19) . . . . ?
C66A O6A C63A C64A -20.8(19) . . . . ?
O7A C67A C68A C69A -29(6) . . . . ?
C67A O7A C70A C69A 19(7) . . . . ?
C67A C68A C69A C70A 38(4) . . . . ?
C68A C69A C70A O7A -36(5) . . . . ?
C70A O7A C67A C68A 7(7) . . . . ?
O8A C71A C72A C73A -12(6) . . . . ?
C71A O8A C74A C73A 22(6) . . . . ?
C71A C72A C73A C74A 24(5) . . . . ?
C72A C73A C74A O8A -29(5) . . . . ?
C74A O8A C71A C72A -6(7) . . . . ?
O9A C75A C76A C77A -22(3) . . . . ?
C75A O9A C78A C77A 21(4) . . . . ?
C75A C76A C77A C78A 32(2) . . . . ?
C76A C77A C78A O9A -34(3) . . . . ?
C78A O9A C75A C76A 1(4) . . . . ?
O10A C84A C85A C86A -49(3) . . . . ?
C84A O10A C87A C86A 0(3) . . . . ?
C84A C85A C86A C87A 43(2) . . . . ?
C85A C86A C87A O10A -29(3) . . . . ?
C87A O10A C84A C85A 30(3) . . . . ?
O11A C79A C80A C81A -55(3) . . . . ?
C79A O11A C82A C81A 8(4) . . . . ?
C79A C80A C81A C82A 55(2) . . . . ?
C80A C81A C82A O11A -43(3) . . . . ?
C82A O11A C79A C80A 29(4) . . . . ?

loop_
_exptl_oxdiff_crystal_face_indexfrac_h
_exptl_oxdiff_crystal_face_indexfrac_k
_exptl_oxdiff_crystal_face_indexfrac_l
_exptl_oxdiff_crystal_face_x
_exptl_oxdiff_crystal_face_y
_exptl_oxdiff_crystal_face_z
2.6513 3.8777 16.9869 -0.0386 -0.1544 0.9872
-8.8579 6.3534 0.7591 0.2416 0.9666 0.0858
-1.9479 -4.3979 -17.0940 0.0193 0.0773 -0.9968
7.6152 -7.4701 -6.6338 -0.2194 -0.8778 -0.4258
8.6262 -3.2062 8.1398 -0.2179 -0.8717 0.4389
3.6961 10.7383 -7.8098 0.9902 -0.1397 0.0006
-1.2792 -0.9072 18.6876 -0.4892 0.1218 0.8636
4.0861 10.5082 7.1859 0.6617 -0.1658 0.7313
3.4559 6.4703 -15.1647 0.8458 -0.2111 -0.4900
-1.5267 -5.5070 -16.5754 -0.0601 0.0156 -0.9981
-4.7456 -10.5268 6.3958 -0.9670 0.2417 -0.0800
